data_4346964
loop_
_publ_author_name
'Oms, Olivier'
'Yang, Shu'
'Salomon, William'
'Marrot, J\'er\^ome'
'Dolbecq, Anne'
'Rivi\`ere, Eric'
'Bonnefont, Antoine'
'Ruhlmann, Laurent'
'Mialane, Pierre'

_publ_section_title
;
 Heteroanionic Materials Based on Copper Clusters, Bisphosphonates, and
 Polyoxometalates: Magnetic Properties and Comparative Electrocatalytic
 NO(x) Reduction Studies.
;
_journal_issue 4
_journal_name_full 'Inorganic chemistry'
_journal_page_first 1551
_journal_page_last 1561
_journal_paper_doi 10.1021/acs.inorgchem.5b02456
_journal_volume 55
_journal_year 2016
_chemical_formula_sum 'C16 H36 Cu10 N4 Na10 O181 P12 W30'
_chemical_formula_weight 9932.93
_space_group_crystal_system monoclinic
_space_group_IT_number 14
_space_group_name_Hall '-P 2ybc'
_space_group_name_H-M_alt 'P 1 21/c 1'
_atom_sites_solution_hydrogens geom
_audit_creation_method SHELXL-2014/7
_cell_angle_alpha 90
_cell_angle_beta 93.400(4)
_cell_angle_gamma 90
_cell_formula_units_Z 4
_cell_length_a 32.256(3)
_cell_length_b 28.454(3)
_cell_length_c 27.131(2)
_cell_measurement_reflns_used 9615
_cell_measurement_temperature 200(2)
_cell_measurement_theta_max 24.99
_cell_measurement_theta_min 2.49
_cell_volume 24857(4)
_computing_cell_refinement 'Bruker SAINT'
_computing_data_collection 'Bruker APEX2'
_computing_data_reduction 'Bruker SAINT'
_computing_molecular_graphics 'Bruker SHELXTL'
_computing_publication_material 'Bruker SHELXTL'
_computing_structure_refinement 'SHELXL-2014/7 (Sheldrick, 2014)'
_computing_structure_solution 'SHELXS-97 (Sheldrick 2008)'
_diffrn_ambient_temperature 200(2)
_diffrn_measured_fraction_theta_full 0.992
_diffrn_measured_fraction_theta_max 0.992
_diffrn_measurement_device_type 'Bruker APEX-II CCD'
_diffrn_measurement_method '\f and \w scans'
_diffrn_radiation_type MoK\a
_diffrn_radiation_wavelength 0.71073
_diffrn_reflns_av_R_equivalents 0.1015
_diffrn_reflns_av_unetI/netI 0.0510
_diffrn_reflns_Laue_measured_fraction_full 0.992
_diffrn_reflns_Laue_measured_fraction_max 0.992
_diffrn_reflns_limit_h_max 38
_diffrn_reflns_limit_h_min -38
_diffrn_reflns_limit_k_max 33
_diffrn_reflns_limit_k_min -33
_diffrn_reflns_limit_l_max 32
_diffrn_reflns_limit_l_min -32
_diffrn_reflns_number 656657
_diffrn_reflns_point_group_measured_fraction_full 0.992
_diffrn_reflns_point_group_measured_fraction_max 0.992
_diffrn_reflns_theta_full 25.095
_diffrn_reflns_theta_max 25.095
_diffrn_reflns_theta_min 0.632
_diffrn_source 'fine-focus sealed tube'
_exptl_absorpt_coefficient_mu 14.838
_exptl_absorpt_correction_type multi-scan
_exptl_absorpt_process_details 'SADABS (Sheldrick, V2014/5)'
_exptl_crystal_colour green
_exptl_crystal_density_diffrn 2.654
_exptl_crystal_description parallelepiped
_exptl_crystal_F_000 17632
_exptl_crystal_size_max 0.160
_exptl_crystal_size_mid 0.100
_exptl_crystal_size_min 0.060
_exptl_transmission_factor_max 0.7452
_exptl_transmission_factor_min 0.4883
_refine_diff_density_max 10.007
_refine_diff_density_min -3.666
_refine_diff_density_rms 0.660
_refine_ls_extinction_method none
_refine_ls_goodness_of_fit_ref 1.037
_refine_ls_hydrogen_treatment constr
_refine_ls_matrix_type full
_refine_ls_number_parameters 2165
_refine_ls_number_reflns 43911
_refine_ls_number_restraints 1148
_refine_ls_restrained_S_all 1.025
_refine_ls_R_factor_all 0.1101
_refine_ls_R_factor_gt 0.0806
_refine_ls_shift/su_max 0.002
_refine_ls_shift/su_mean 0.000
_refine_ls_structure_factor_coef Fsqd
_refine_ls_weighting_details 'w=1/[\s^2^(Fo^2^)+(0.1108P)^2^+3498.7024P] where P=(Fo^2^+2Fc^2^)/3'
_refine_ls_weighting_scheme calc
_refine_ls_wR_factor_gt 0.2163
_refine_ls_wR_factor_ref 0.2422
_reflns_Friedel_coverage 0.000
_reflns_number_gt 31692
_reflns_number_total 43911
_reflns_threshold_expression 'I > 2\s(I)'
_cod_data_source_file ic5b02456_si_002.cif
_cod_data_source_block P2W15Cuale_
_cod_original_sg_symbol_H-M 'P 21/c'
_cod_database_code 4346964
_shelx_shelxl_version_number 2014/7
_shelx_space_group_comment
;
The symmetry employed for this shelxl refinement is uniquely defined
by the following loop, which should always be used as a source of
symmetry information in preference to the above space-group names.
They are only intended as comments.
;
_shelx_estimated_absorpt_t_min 0.200
_shelx_estimated_absorpt_t_max 0.470
_exptl_absorpt_special_details 'Blessing, Acta Cryst. (1995) A51, 33-38'

loop_
_space_group_symop_operation_xyz
'x, y, z'
'-x, y+1/2, -z+1/2'
'-x, -y, -z'
'x, -y-1/2, z-1/2'

loop_
_atom_site_label
_atom_site_type_symbol
_atom_site_fract_x
_atom_site_fract_y
_atom_site_fract_z
_atom_site_U_iso_or_equiv
_atom_site_adp_type
_atom_site_occupancy
_atom_site_site_symmetry_order
_atom_site_calc_flag
_atom_site_refinement_flags_posn
_atom_site_refinement_flags_adp
_atom_site_refinement_flags_occupancy
W1 W 0.86219(2) 0.64597(2) -0.09196(2) 0.01324(12) Uani 1 1 d . U .
W2 W 0.90892(2) 0.74177(2) -0.03789(2) 0.01276(9) Uani 1 1 d . U .
W3 W 0.90897(2) 0.63674(2) 0.02333(2) 0.01417(13) Uani 1 1 d . U .
W4 W 0.86182(2) 0.69444(2) 0.12945(2) 0.01419(9) Uani 1 1 d . U .
W5 W 0.80942(2) 0.59212(2) 0.06925(2) 0.01276(9) Uani 1 1 d . U .
W6 W 0.76352(2) 0.60118(2) -0.04410(2) 0.01379(12) Uani 1 1 d . U .
W7 W 0.76472(2) 0.71604(2) -0.10741(2) 0.01133(12) Uani 1 1 d . U .
W8 W 0.80989(2) 0.81013(2) -0.05377(2) 0.01107(12) Uani 1 1 d . U .
W9 W 0.86242(2) 0.79813(2) 0.07069(2) 0.01089(12) Uani 1 1 d . U .
W10 W 0.76082(2) 0.83135(2) 0.12776(2) 0.00971(12) Uani 1 1 d . U .
W11 W 0.76011(2) 0.72759(2) 0.18663(2) 0.01044(12) Uani 1 1 d . U .
W12 W 0.70796(2) 0.62747(2) 0.12562(2) 0.01252(12) Uani 1 1 d . U .
W13 W 0.66221(2) 0.63596(2) 0.01143(2) 0.01228(12) Uani 1 1 d . U .
W14 W 0.66320(2) 0.74901(2) -0.05106(2) 0.01089(12) Uani 1 1 d . U .
W15 W 0.70834(2) 0.84197(2) 0.00607(2) 0.01014(12) Uani 1 1 d . U .
W16 W 0.48420(2) 0.77457(2) -0.00809(2) 0.01447(13) Uani 1 1 d . U .
W17 W 0.53669(2) 0.87386(2) 0.05383(2) 0.01459(13) Uani 1 1 d . U .
W18 W 0.58237(2) 0.86568(2) 0.16822(2) 0.01272(12) Uani 1 1 d . U .
W19 W 0.58041(2) 0.75318(2) 0.23116(2) 0.01248(12) Uani 1 1 d . U .
W20 W 0.53456(2) 0.66087(2) 0.17391(2) 0.01389(13) Uani 1 1 d . U .
W21 W 0.48253(2) 0.67187(2) 0.05162(2) 0.01472(13) Uani 1 1 d . U .
W22 W 0.38079(2) 0.70669(2) 0.10801(2) 0.01597(13) Uani 1 1 d . U .
W23 W 0.38291(2) 0.81017(2) 0.04880(2) 0.01568(13) Uani 1 1 d . U .
W24 W 0.43581(2) 0.91186(2) 0.10941(2) 0.01749(13) Uani 1 1 d . U .
W25 W 0.48122(2) 0.90168(2) 0.22292(2) 0.01631(13) Uani 1 1 d . U .
W26 W 0.47866(2) 0.78694(2) 0.28679(2) 0.01570(13) Uani 1 1 d . U .
W27 W 0.43279(2) 0.69360(2) 0.23256(2) 0.01592(13) Uani 1 1 d . U .
W28 W 0.33446(2) 0.76319(2) 0.21626(2) 0.01419(9) Uani 1 1 d . U .
W29 W 0.33595(2) 0.86836(2) 0.15483(2) 0.01776(14) Uani 1 1 d . U .
W30 W 0.38206(2) 0.85860(2) 0.27061(2) 0.01761(13) Uani 1 1 d . U .
Cu1 Cu 0.62212(5) 0.79832(6) 0.06364(6) 0.0132(4) Uani 1 1 d . U .
Cu2 Cu 0.66664(5) 0.79065(6) 0.17129(6) 0.0119(4) Uani 1 1 d . U .
Cu3 Cu 0.62180(5) 0.70282(6) 0.11662(6) 0.0126(4) Uani 1 1 d . U .
Cu4 Cu 0.57725(5) 0.71057(6) 0.00835(6) 0.0144(4) Uani 1 1 d . U .
Cu5 Cu 0.01031(5) 0.70987(6) 0.40955(6) 0.0155(3) Uani 1 1 d . U .
Cu6 Cu 0.02721(5) 0.61478(6) 0.40189(6) 0.0174(4) Uani 1 1 d . U .
Cu7 Cu 0.15651(5) 0.65694(6) 0.41936(6) 0.0200(4) Uani 1 1 d . U .
Cu8 Cu 0.08390(5) 0.66361(6) 0.25226(6) 0.0210(4) Uani 1 1 d . U .
Cu9 Cu 0.23290(5) 0.71237(6) 0.27036(6) 0.0157(3) Uani 1 1 d . U .
Cu10 Cu 0.21626(5) 0.61684(6) 0.27753(6) 0.0161(3) Uani 1 1 d . U .
P1 P 0.81648(11) 0.70084(13) 0.00770(13) 0.0157(3) Uani 1 1 d . U .
P2 P 0.70587(11) 0.73680(13) 0.06993(13) 0.0155(3) Uani 1 1 d . U .
P3 P 0.53796(11) 0.76511(13) 0.10975(13) 0.0174(4) Uani 1 1 d . U .
P4 P 0.42727(11) 0.80349(13) 0.17046(13) 0.0161(3) Uani 1 1 d . U .
P5 P 0.01583(11) 0.71471(14) 0.30469(14) 0.0199(8) Uani 1 1 d . U .
P6 P 0.01035(11) 0.60813(13) 0.29279(13) 0.0178(8) Uani 1 1 d . U .
P7 P 0.08776(11) 0.71600(14) 0.46342(14) 0.0193(8) Uani 1 1 d . U .
P8 P 0.09255(11) 0.61056(13) 0.48427(14) 0.0185(8) Uani 1 1 d . U .
P9 P 0.22595(11) 0.71472(13) 0.37452(13) 0.0178(8) Uani 1 1 d . U .
P10 P 0.23626(11) 0.60744(14) 0.38544(13) 0.0180(8) Uani 1 1 d . U .
P11 P 0.15638(11) 0.71953(13) 0.21354(13) 0.0165(8) Uani 1 1 d . U .
P12 P 0.15060(11) 0.61419(13) 0.19583(13) 0.0175(8) Uani 1 1 d . U .
O1 O 0.8749(3) 0.6194(4) -0.1455(3) 0.0222(13) Uani 1 1 d . U .
O2 O 0.8204(3) 0.6080(3) -0.0692(3) 0.0168(16) Uani 1 1 d . U .
O3 O 0.8209(3) 0.6900(3) -0.1136(3) 0.0142(15) Uani 1 1 d . U .
O4 O 0.9011(3) 0.6169(3) -0.0451(3) 0.0178(16) Uani 1 1 d . U .
O5 O 0.9015(3) 0.6980(3) -0.0923(3) 0.0168(12) Uani 1 1 d . U .
O6 O 0.8584(3) 0.6879(3) -0.0158(3) 0.0151(14) Uani 1 1 d . U .
O7 O -0.0482(3) 0.7283(4) 0.4428(4) 0.0228(19) Uani 1 1 d . U .
O8 O 0.9016(3) 0.7681(3) 0.0239(3) 0.0136(16) Uani 1 1 d . U .
O9 O 0.8644(3) 0.7776(3) -0.0643(3) 0.0129(16) Uani 1 1 d . U .
O10 O 0.9384(3) 0.6911(3) -0.0033(3) 0.0168(11) Uani 1 1 d . U .
O11 O 0.9517(3) 0.6027(4) 0.0417(3) 0.0222(13) Uani 1 1 d . U .
O12 O 0.9001(3) 0.6725(3) 0.0800(3) 0.0152(16) Uani 1 1 d . U .
O13 O 0.8635(3) 0.6000(3) 0.0372(4) 0.0183(16) Uani 1 1 d . U .
O14 O 0.8925(3) 0.6821(4) 0.1815(3) 0.0187(13) Uani 1 1 d . U .
O15 O 0.8170(3) 0.7169(3) 0.1591(3) 0.0174(16) Uani 1 1 d . U .
O16 O 0.8323(3) 0.6383(3) 0.1127(3) 0.0161(16) Uani 1 1 d . U .
O17 O 0.8849(3) 0.7563(3) 0.1189(3) 0.0170(12) Uani 1 1 d . U .
O18 O 0.8271(3) 0.7249(3) 0.0577(3) 0.0151(14) Uani 1 1 d . U .
O19 O 0.8231(3) 0.5413(3) 0.1012(3) 0.0166(12) Uani 1 1 d . U .
O20 O 0.7583(3) 0.6036(4) 0.0892(4) 0.0212(17) Uani 1 1 d . U .
O21 O 0.7894(3) 0.5645(3) 0.0083(3) 0.0163(16) Uani 1 1 d . U .
O22 O 0.7930(3) 0.6550(3) 0.0162(3) 0.0150(15) Uani 1 1 d . U .
O23 O 0.7475(3) 0.5580(4) -0.0850(3) 0.0187(13) Uani 1 1 d . U .
O24 O 0.7172(3) 0.6095(3) -0.0110(3) 0.0166(17) Uani 1 1 d . U .
O25 O 0.7522(3) 0.6566(3) -0.0820(3) 0.0191(12) Uani 1 1 d . U .
O26 O 0.7487(3) 0.7096(3) -0.1685(3) 0.0169(18) Uani 1 1 d . U .
O27 O 0.7180(3) 0.7402(3) -0.0841(3) 0.0156(16) Uani 1 1 d . U .
O28 O 0.7904(3) 0.7781(3) -0.1122(3) 0.0149(15) Uani 1 1 d . U .
O29 O 0.7929(3) 0.7332(3) -0.0280(3) 0.0156(10) Uani 1 1 d . U .
O30 O 0.8240(3) 0.8626(3) -0.0808(3) 0.0167(19) Uani 1 1 d . U .
O31 O 0.7582(3) 0.8244(3) -0.0349(3) 0.0168(11) Uani 1 1 d . U .
O32 O 0.8330(3) 0.8175(3) 0.0111(3) 0.0146(16) Uani 1 1 d . U .
O33 O 0.8934(3) 0.8456(3) 0.0845(3) 0.0172(12) Uani 1 1 d . U .
O34 O 0.8174(3) 0.8122(3) 0.1052(3) 0.0176(16) Uani 1 1 d . U .
O35 O 0.7085(3) 0.8330(3) 0.1453(3) 0.0137(16) Uani 1 1 d . U .
O36 O 0.7775(3) 0.8867(3) 0.1490(3) 0.0170(12) Uani 1 1 d . U .
O37 O 0.7488(3) 0.8431(3) 0.0590(3) 0.0166(12) Uani 1 1 d . U .
O38 O 0.7790(3) 0.7927(3) 0.1832(3) 0.0125(15) Uani 1 1 d . U .
O39 O 0.7420(3) 0.7530(3) 0.1046(3) 0.0142(14) Uani 1 1 d . U .
O40 O 0.7079(3) 0.7444(3) 0.1959(3) 0.0156(16) Uani 1 1 d . U .
O41 O 0.7762(3) 0.7132(3) 0.2465(3) 0.0163(12) Uani 1 1 d . U .
O42 O 0.7476(3) 0.6679(3) 0.1581(3) 0.0180(16) Uani 1 1 d . U .
O43 O 0.7078(3) 0.5795(3) 0.1656(3) 0.0191(12) Uani 1 1 d . U .
O44 O 0.6636(3) 0.6598(3) 0.1437(3) 0.0162(16) Uani 1 1 d . U .
O45 O 0.6764(3) 0.6004(3) 0.0693(3) 0.0164(16) Uani 1 1 d . U .
O46 O 0.7073(3) 0.6831(3) 0.0636(3) 0.0148(11) Uani 1 1 d . U .
O47 O 0.6329(3) 0.5970(3) -0.0242(4) 0.022(2) Uani 1 1 d . U .
O48 O 0.6218(3) 0.6697(3) 0.0379(3) 0.0161(14) Uani 1 1 d . U .
O49 O 0.6710(3) 0.6835(3) -0.0362(3) 0.0163(12) Uani 1 1 d . U .
O50 O 0.6356(3) 0.7454(4) -0.1071(3) 0.0212(18) Uani 1 1 d . U .
O51 O 0.6222(3) 0.7533(3) -0.0099(3) 0.0171(11) Uani 1 1 d . U .
O52 O 0.6771(3) 0.8142(3) -0.0495(3) 0.0146(15) Uani 1 1 d . U .
O53 O 0.7076(3) 0.7610(3) 0.0202(3) 0.0138(14) Uani 1 1 d . U .
O54 O 0.7075(3) 0.8993(3) -0.0120(3) 0.0166(19) Uani 1 1 d . U .
O55 O 0.6653(3) 0.8408(3) 0.0442(3) 0.0147(15) Uani 1 1 d . U .
O56 O 0.4677(3) 0.7881(4) -0.0684(3) 0.020(2) Uani 1 1 d . U .
O57 O 0.5358(3) 0.7566(4) -0.0164(3) 0.0197(17) Uani 1 1 d . U .
O58 O 0.4965(3) 0.8343(3) 0.0196(3) 0.0148(11) Uani 1 1 d . U .
O59 O 0.4271(3) 0.7867(4) 0.0192(3) 0.0188(17) Uani 1 1 d . U .
O60 O 0.4648(3) 0.7098(3) -0.0045(3) 0.0185(16) Uani 1 1 d . U .
O61 O 0.5022(3) 0.7485(3) 0.0744(3) 0.0165(14) Uani 1 1 d . U .
O62 O 0.5384(3) 0.9213(3) 0.0137(3) 0.0163(11) Uani 1 1 d . U .
O63 O 0.5796(3) 0.8405(3) 0.0357(3) 0.0170(16) Uani 1 1 d . U .
O64 O 0.5688(3) 0.9002(3) 0.1097(3) 0.0170(16) Uani 1 1 d . U .
O65 O 0.4874(3) 0.8997(3) 0.0893(3) 0.0171(11) Uani 1 1 d . U .
O66 O 0.5369(3) 0.8179(3) 0.1158(3) 0.0154(15) Uani 1 1 d . U .
O67 O 0.6120(3) 0.9039(3) 0.2032(3) 0.0163(12) Uani 1 1 d . U .
O68 O 0.6219(3) 0.8308(3) 0.1419(3) 0.0163(11) Uani 1 1 d . U .
O69 O 0.5728(3) 0.8183(3) 0.2152(3) 0.0163(12) Uani 1 1 d . U .
O70 O 0.5273(3) 0.8925(3) 0.1914(3) 0.0188(17) Uani 1 1 d . U .
O71 O 0.6077(3) 0.7573(4) 0.2872(3) 0.023(2) Uani 1 1 d . U .
O72 O 0.6214(3) 0.7482(3) 0.1906(3) 0.0156(14) Uani 1 1 d . U .
O73 O 0.5659(3) 0.6879(3) 0.2300(3) 0.0157(16) Uani 1 1 d . U .
O74 O 0.5250(3) 0.7612(3) 0.2629(3) 0.0189(12) Uani 1 1 d . U .
O75 O 0.5351(3) 0.7409(3) 0.1599(3) 0.0164(11) Uani 1 1 d . U .
O76 O 0.5343(3) 0.6038(3) 0.1933(4) 0.021(2) Uani 1 1 d . U .
O77 O 0.5782(3) 0.6618(3) 0.1361(3) 0.0158(15) Uani 1 1 d . U .
O78 O 0.4938(3) 0.6602(3) 0.1197(3) 0.0171(16) Uani 1 1 d . U .
O79 O 0.4843(3) 0.6788(3) 0.2146(3) 0.0181(16) Uani 1 1 d . U .
O80 O 0.5349(3) 0.6694(3) 0.0335(3) 0.0174(16) Uani 1 1 d . U .
O81 O 0.4641(3) 0.6179(3) 0.0317(3) 0.0197(12) Uani 1 1 d . U .
O82 O 0.4252(3) 0.6924(4) 0.0732(3) 0.0200(17) Uani 1 1 d . U .
O83 O 0.3494(3) 0.6596(3) 0.0940(3) 0.0194(19) Uani 1 1 d . U .
O84 O 0.4098(3) 0.6873(3) 0.1683(3) 0.0170(11) Uani 1 1 d . U .
O85 O 0.3583(3) 0.7498(3) 0.0589(3) 0.0182(16) Uani 1 1 d . U .
O86 O 0.3421(3) 0.7356(3) 0.1542(3) 0.0190(16) Uani 1 1 d . U .
O87 O 0.4171(3) 0.7778(4) 0.1209(3) 0.0188(12) Uani 1 1 d . U .
O88 O 0.3520(3) 0.8287(4) -0.0021(4) 0.021(2) Uani 1 1 d . U .
O89 O 0.4127(3) 0.8659(4) 0.0665(3) 0.0199(16) Uani 1 1 d . U .
O90 O 0.3446(3) 0.8333(4) 0.0984(3) 0.0199(16) Uani 1 1 d . U .
O91 O 0.4244(3) 0.9632(3) 0.0777(3) 0.0168(12) Uani 1 1 d . U .
O92 O 0.4560(3) 0.9395(3) 0.1707(3) 0.0172(12) Uani 1 1 d . U .
O93 O 0.3819(3) 0.9046(4) 0.1411(4) 0.0214(17) Uani 1 1 d . U .
O94 O 0.4517(3) 0.8481(3) 0.1642(3) 0.0155(15) Uani 1 1 d . U .
O95 O 0.4969(3) 0.9454(3) 0.2633(3) 0.0164(11) Uani 1 1 d . U .
O96 O 0.4239(3) 0.8961(3) 0.2468(3) 0.0189(12) Uani 1 1 d . U .
O97 O 0.4916(3) 0.8463(4) 0.2610(4) 0.0213(11) Uani 1 1 d . U .
O98 O 0.4930(3) 0.7935(4) 0.3487(3) 0.026(2) Uani 1 1 d . U .
O99 O 0.4520(3) 0.7262(4) 0.2910(3) 0.0178(16) Uani 1 1 d . U .
O100 O 0.4224(3) 0.8148(4) 0.2927(3) 0.0212(17) Uani 1 1 d . U .
O101 O 0.4499(3) 0.7701(3) 0.2073(3) 0.0170(11) Uani 1 1 d . U .
O102 O 0.4181(3) 0.6416(4) 0.2604(4) 0.0354(18) Uani 1 1 d . U .
O103 O 0.3793(3) 0.7277(4) 0.2416(3) 0.0195(16) Uani 1 1 d . U .
O104 O 0.2915(3) 0.7330(4) 0.2366(4) 0.0224(17) Uani 1 1 d . U .
O105 O 0.3067(3) 0.8151(3) 0.1809(3) 0.0197(12) Uani 1 1 d . U .
O106 O 0.3426(3) 0.8072(4) 0.2702(4) 0.0237(17) Uani 1 1 d . U .
O107 O 0.3858(3) 0.8174(3) 0.1950(3) 0.0178(14) Uani 1 1 d . U .
O108 O 0.2944(3) 0.9037(4) 0.1354(4) 0.024(2) Uani 1 1 d . U .
O109 O 0.3433(3) 0.8885(4) 0.2230(4) 0.0213(11) Uani 1 1 d . U .
O110 O 0.3699(3) 0.8860(4) 0.3240(4) 0.027(2) Uani 1 1 d . U .
O111 O 0.5800(3) 0.7521(3) 0.0882(3) 0.0149(14) Uani 1 1 d . U .
O112 O 0.6633(3) 0.7495(3) 0.0924(3) 0.0151(13) Uani 1 1 d . U .
O113 O 0.6727(3) 0.8337(4) 0.2464(3) 0.0188(12) Uani 1 1 d . U .
O114 O 0.5721(3) 0.6707(4) -0.0688(4) 0.031(2) Uani 1 1 d . U .
O115 O 0.0088(3) 0.7469(4) 0.3495(4) 0.0246(18) Uani 1 1 d . U .
O116 O 0.0517(3) 0.7491(3) 0.4465(4) 0.0206(17) Uani 1 1 d . U .
O117 O 0.0226(3) 0.6588(3) 0.4568(3) 0.0156(10) Uani 1 1 d . U .
O118 O -0.0146(3) 0.6569(3) 0.3706(3) 0.0175(15) Uani 1 1 d . U .
O119 O 0.0378(3) 0.5901(4) 0.3370(4) 0.0270(19) Uani 1 1 d . U .
O120 O 0.0733(3) 0.5853(4) 0.4381(4) 0.0278(18) Uani 1 1 d . U .
O121 O -0.0211(4) 0.5586(4) 0.4308(6) 0.053(3) Uani 1 1 d . U .
O122 O 0.2066(3) 0.6195(4) 0.4257(4) 0.0210(13) Uani 1 1 d . U .
O123 O 0.1370(3) 0.6251(3) 0.4769(3) 0.0192(18) Uani 1 1 d . U .
O124 O 0.1093(3) 0.6986(3) 0.4172(3) 0.0182(18) Uani 1 1 d . U .
O125 O 0.1808(3) 0.6972(3) 0.3697(3) 0.0167(18) Uani 1 1 d . U .
O126 O 0.1247(3) 0.6099(4) 0.3499(4) 0.0354(18) Uani 1 1 d . . .
O127 O 0.1046(3) 0.6297(4) 0.1962(3) 0.0194(19) Uani 1 1 d . U .
O128 O 0.0361(3) 0.6215(3) 0.2499(3) 0.0186(18) Uani 1 1 d . U .
O129 O 0.0620(3) 0.6997(3) 0.3061(3) 0.0170(17) Uani 1 1 d . U .
O130 O 0.1326(3) 0.7035(4) 0.2589(4) 0.0225(19) Uani 1 1 d . U .
O131 O 0.2334(3) 0.7479(3) 0.3307(4) 0.0170(16) Uani 1 1 d . U .
O132 O 0.2206(3) 0.6612(3) 0.2233(3) 0.0161(15) Uani 1 1 d . U .
O133 O 0.1923(3) 0.7518(3) 0.2323(3) 0.0174(16) Uani 1 1 d . U .
O134 O 0.2590(3) 0.6587(3) 0.3089(3) 0.0180(16) Uani 1 1 d . U .
O135 O 0.2120(3) 0.5864(4) 0.3406(4) 0.0277(19) Uani 1 1 d . U .
O136 O 0.1645(3) 0.5917(4) 0.2462(4) 0.0210(13) Uani 1 1 d . U .
O137 O 0.0023(3) 0.7395(4) 0.2564(4) 0.030(2) Uani 1 1 d . U .
O138 O -0.0231(3) 0.5724(4) 0.2762(4) 0.027(2) Uani 1 1 d . U .
O139 O 0.1173(3) 0.7387(4) 0.5023(4) 0.027(2) Uani 1 1 d . U .
O140 O 0.0899(3) 0.5804(4) 0.5315(4) 0.025(2) Uani 1 1 d . U .
O141 O 0.2379(3) 0.7375(4) 0.4246(4) 0.027(2) Uani 1 1 d . U .
O142 O 0.2705(3) 0.5755(3) 0.4047(4) 0.021(2) Uani 1 1 d . U .
O143 O 0.1290(3) 0.7422(3) 0.1739(4) 0.024(2) Uani 1 1 d . U .
O144 O 0.1576(3) 0.5819(4) 0.1531(4) 0.028(2) Uani 1 1 d . U .
C1 C 0.1838(4) 0.6673(5) 0.1905(5) 0.0174(17) Uani 1 1 d . U .
C2 C 0.1998(4) 0.6730(5) 0.1387(5) 0.0196(14) Uani 1 1 d . U .
H2A H 0.2175 0.6456 0.1319 0.023 Uiso 1 1 calc R U .
H2B H 0.1758 0.6726 0.1143 0.023 Uiso 1 1 calc R U .
C3 C 0.2247(5) 0.7175(5) 0.1308(5) 0.025(3) Uani 1 1 d . U .
H3A H 0.2059 0.7451 0.1300 0.030 Uiso 1 1 calc R U .
H3B H 0.2457 0.7217 0.1586 0.030 Uiso 1 1 calc R U .
C4 C 0.2461(4) 0.7146(5) 0.0829(5) 0.023(2) Uani 1 1 d . U .
H4A H 0.2252 0.7093 0.0553 0.027 Uiso 1 1 calc R U .
H4B H 0.2655 0.6877 0.0841 0.027 Uiso 1 1 calc R U .
N5 N 0.2705(3) 0.7605(4) 0.0734(5) 0.0227(19) Uani 1 1 d . U .
H5A H 0.2673 0.7682 0.0408 0.034 Uiso 1 1 calc R U .
H5B H 0.2979 0.7561 0.0819 0.034 Uiso 1 1 calc R U .
H5C H 0.2605 0.7842 0.0918 0.034 Uiso 1 1 calc R U .
C6 C 0.0594(4) 0.6654(5) 0.4896(5) 0.0159(17) Uani 1 1 d . U .
C7 C 0.0481(4) 0.6731(5) 0.5415(5) 0.019(2) Uani 1 1 d . U .
H7A H 0.0739 0.6766 0.5628 0.022 Uiso 1 1 calc R U .
H7B H 0.0334 0.6449 0.5528 0.022 Uiso 1 1 calc R U .
C8 C 0.0197(4) 0.7176(5) 0.5487(5) 0.0227(19) Uani 1 1 d . U .
H8A H 0.0368 0.7465 0.5489 0.027 Uiso 1 1 calc R U .
H8B H -0.0016 0.7198 0.5210 0.027 Uiso 1 1 calc R U .
C9 C -0.0014(4) 0.7129(6) 0.5979(6) 0.030(2) Uani 1 1 d . U .
H9A H -0.0194 0.6847 0.5971 0.036 Uiso 1 1 calc R U .
H9B H 0.0199 0.7093 0.6254 0.036 Uiso 1 1 calc R U .
N10 N -0.0265(4) 0.7554(4) 0.6056(5) 0.026(3) Uani 1 1 d . U .
H10A H -0.0120 0.7753 0.6265 0.039 Uiso 1 1 calc R U .
H10B H -0.0507 0.7471 0.6189 0.039 Uiso 1 1 calc R U .
H10C H -0.0322 0.7700 0.5761 0.039 Uiso 1 1 calc R U .
C11 C 0.2584(4) 0.6633(5) 0.3623(5) 0.0196(14) Uani 1 1 d . U .
C12 C 0.3044(4) 0.6676(5) 0.3807(6) 0.022(2) Uani 1 1 d . U .
H12A H 0.3060 0.6662 0.4172 0.026 Uiso 1 1 calc R U .
H12B H 0.3196 0.6401 0.3686 0.026 Uiso 1 1 calc R U .
C13 C 0.3265(4) 0.7120(5) 0.3651(5) 0.023(2) Uani 1 1 d . U .
H13A H 0.3161 0.7395 0.3830 0.027 Uiso 1 1 calc R U .
H13B H 0.3210 0.7173 0.3293 0.027 Uiso 1 1 calc R U .
C14 C 0.3743(4) 0.7060(5) 0.3773(5) 0.020(3) Uani 1 1 d . U .
H14A H 0.3790 0.6955 0.4120 0.024 Uiso 1 1 calc R U .
H14B H 0.3851 0.6814 0.3558 0.024 Uiso 1 1 calc R U .
N15 N 0.3965(4) 0.7483(5) 0.3706(5) 0.030(3) Uani 1 1 d . U .
H15A H 0.3946 0.7564 0.3381 0.045 Uiso 1 1 calc R U .
H15B H 0.4236 0.7440 0.3808 0.045 Uiso 1 1 calc R U .
H15C H 0.3855 0.7716 0.3887 0.045 Uiso 1 1 calc R U .
C16 C -0.0150(4) 0.6613(5) 0.3154(5) 0.0168(17) Uani 1 1 d . U .
C17 C -0.0589(4) 0.6647(5) 0.2967(5) 0.015(2) Uani 1 1 d . U .
H17A H -0.0737 0.6364 0.3078 0.018 Uiso 1 1 calc R U .
H17B H -0.0598 0.6637 0.2602 0.018 Uiso 1 1 calc R U .
C18 C -0.0833(4) 0.7087(5) 0.3124(6) 0.022(2) Uani 1 1 d . U .
H18A H -0.0779 0.7144 0.3482 0.026 Uiso 1 1 calc R U .
H18B H -0.0738 0.7367 0.2945 0.026 Uiso 1 1 calc R U .
C19 C -0.1295(4) 0.7015(5) 0.3011(5) 0.021(3) Uani 1 1 d . U .
H19A H -0.1343 0.6910 0.2664 0.025 Uiso 1 1 calc R U .
H19B H -0.1396 0.6765 0.3227 0.025 Uiso 1 1 calc R U .
N20 N -0.1533(4) 0.7456(5) 0.3086(5) 0.030(2) Uani 1 1 d . U .
H20A H -0.1567 0.7496 0.3414 0.045 Uiso 1 1 calc R U .
H20B H -0.1786 0.7435 0.2920 0.045 Uiso 1 1 calc R U .
H20C H -0.1391 0.7705 0.2969 0.045 Uiso 1 1 calc R U .
Na1 Na 0.87884(17) 0.2670(3) -0.3382(2) 0.0289(16) Uani 1 1 d . . .
Na2 Na 0.7931(2) 0.3817(2) -0.5136(2) 0.0323(17) Uani 1 1 d . . .
Na3 Na 0.80844(19) 0.5450(2) -0.3896(2) 0.0297(15) Uani 1 1 d . U .
Na4 Na 0.67232(19) 0.7198(3) -0.1804(2) 0.0329(15) Uani 1 1 d . U .
Na5 Na 0.7524(2) 0.5327(2) -0.5065(2) 0.0333(16) Uani 1 1 d . U .
Na6 Na 0.8777(2) 0.5545(2) -0.2001(2) 0.0385(17) Uani 1 1 d . U .
Na7 Na 0.9650(2) 0.3768(2) -0.1640(3) 0.0407(19) Uani 1 1 d . . .
Na8 Na 0.7807(2) 0.5745(3) -0.2670(3) 0.0423(18) Uani 1 1 d . U .
Na9 Na 0.5694(3) 0.7199(4) -0.1400(4) 0.020(2) Uani 0.5 1 d . U P
Na10 Na 0.9994(3) 0.5406(3) 0.0468(4) 0.075(3) Uani 1 1 d . U .
Na11 Na 0.7189(4) 0.5097(4) 0.2068(5) 0.029(3) Uani 0.5 1 d . U P
O1W O 0.8083(3) 0.5801(4) 0.5317(4) 0.034(3) Uani 1 1 d . . .
O2W O 0.9544(4) 0.2892(4) 0.8187(4) 0.038(3) Uani 1 1 d . . .
O3W O 0.7407(4) 0.5182(4) 0.5781(4) 0.035(3) Uani 1 1 d . . .
O4W O 0.7993(4) 0.2955(4) 0.4941(5) 0.040(3) Uani 1 1 d . . .
O5W O 0.8764(4) 0.5730(4) 0.6400(5) 0.038(3) Uani 1 1 d . . .
O6W O 0.8511(4) 0.6016(4) 0.7313(4) 0.037(3) Uani 1 1 d . . .
O7W O 0.8024(4) 0.5079(4) 0.6889(4) 0.041(3) Uani 1 1 d . . .
O8W O 0.2737(5) 0.8314(6) 0.3248(6) 0.092(4) Uani 1 1 d . . .
O9W O 0.6618(4) 0.6470(5) 0.8615(4) 0.045(4) Uani 1 1 d . . .
O10W O 0.9469(4) 0.5848(6) 0.7877(6) 0.068(5) Uani 1 1 d . . .
O11W O 0.7985(4) 0.4660(4) 0.4902(5) 0.039(3) Uani 1 1 d . . .
O12W O 0.7996(4) 0.5528(5) 0.8177(5) 0.045(4) Uani 1 1 d . . .
O13W O 0.8433(4) 0.4772(4) 0.5839(5) 0.049(4) Uani 1 1 d . . .
O14W O 0.8881(4) 0.4988(4) 0.8645(5) 0.048(4) Uani 1 1 d . . .
O15W O 0.2633(3) 0.5632(4) 0.2485(5) 0.040(2) Uani 1 1 d . U .
O16W O 0.8777(6) 0.4931(5) 0.7402(5) 0.065(5) Uani 1 1 d . . .
O17W O 0.7688(5) 0.5571(5) 0.4103(6) 0.067(5) Uani 1 1 d . . .
O18W O 0.9738(5) 0.3346(5) 0.9135(5) 0.063(5) Uani 1 1 d . . .
O19W O 0.9671(5) 0.4543(5) 0.8673(6) 0.067(5) Uani 1 1 d . . .
O20W O 0.6944(5) 0.7928(6) 0.7940(5) 0.065(4) Uani 1 1 d . . .
O21W O 0.0824(6) 0.8055(7) 0.3662(8) 0.104(7) Uani 1 1 d . . .
O22W O 0.7173(5) 0.3908(8) 0.4885(7) 0.140(7) Uani 1 1 d . . .
O23W O 0.6970(5) 0.4839(6) 0.4571(7) 0.081(6) Uani 1 1 d . . .
O24W O 0.8396(7) 0.1915(8) 0.6915(11) 0.180(9) Uani 1 1 d . . .
O25W O 0.0417(5) 0.3884(5) 0.8374(6) 0.066(3) Uani 1 1 d . . .
O26W O 0.7581(4) 0.6465(4) 0.7584(4) 0.036(3) Uani 1 1 d . . .
O27W O 0.7129(6) 0.5403(7) 0.7320(8) 0.100(7) Uani 1 1 d . . .
O28W O 0.8004(5) 0.3826(8) 0.3984(5) 0.097(5) Uani 1 1 d . . .
O29W O 0.2185(3) 0.8806(4) 0.2675(5) 0.038(3) Uani 1 1 d . . .
O30W O -0.1331(5) 0.7990(5) 0.2274(6) 0.066(3) Uani 1 1 d . . .
O31W O 0.3768(3) 0.7968(4) 0.4559(4) 0.030(3) Uani 1 1 d . . .
O32W O -0.0476(4) 0.6351(5) 0.5075(5) 0.054(4) Uani 1 1 d . . .
O33W O 0.5522(5) 0.7302(8) 0.3812(5) 0.097(5) Uani 1 1 d . . .
O34W O 0.2958(3) 0.7783(5) 0.4818(4) 0.041(4) Uani 1 1 d . . .
O35W O -0.0546(4) 0.7840(5) 0.1974(4) 0.042(4) Uani 1 1 d . . .
O36W O 0.0201(4) 0.8328(5) 0.4739(6) 0.056(4) Uani 1 1 d . . .
O37W O 0.9062(5) 0.8739(6) -0.0989(6) 0.092(4) Uani 1 1 d . . .

loop_
_atom_site_aniso_label
_atom_site_aniso_U_11
_atom_site_aniso_U_22
_atom_site_aniso_U_33
_atom_site_aniso_U_23
_atom_site_aniso_U_13
_atom_site_aniso_U_12
W1 0.0086(2) 0.0214(3) 0.0106(2) -0.0048(2) 0.00740(19) 0.0002(2)
W2 0.00836(16) 0.01898(18) 0.01164(17) -0.00133(15) 0.00642(14) 0.00038(14)
W3 0.0084(2) 0.0221(3) 0.0125(2) -0.0020(2) 0.0056(2) 0.0042(2)
W4 0.00606(15) 0.0271(2) 0.00995(16) -0.00054(15) 0.00500(14) 0.00134(14)
W5 0.00836(16) 0.01898(18) 0.01164(17) -0.00133(15) 0.00642(14) 0.00038(14)
W6 0.0107(2) 0.0186(3) 0.0128(2) -0.0042(2) 0.0072(2) -0.0021(2)
W7 0.0069(2) 0.0227(3) 0.0050(2) -0.0022(2) 0.00464(18) -0.0007(2)
W8 0.0069(2) 0.0193(3) 0.0077(2) -0.0002(2) 0.00545(18) -0.00152(19)
W9 0.0047(2) 0.0200(3) 0.0085(2) -0.0038(2) 0.00418(18) -0.00203(19)
W10 0.0056(2) 0.0166(2) 0.0074(2) -0.0021(2) 0.00406(18) -0.00061(19)
W11 0.0062(2) 0.0194(3) 0.0062(2) 0.0005(2) 0.00353(18) 0.00071(19)
W12 0.0103(2) 0.0174(3) 0.0105(2) 0.0014(2) 0.00636(19) -0.0009(2)
W13 0.0076(2) 0.0198(3) 0.0100(2) -0.0029(2) 0.00563(19) -0.0034(2)
W14 0.0045(2) 0.0231(3) 0.0055(2) -0.0016(2) 0.00315(18) -0.00195(19)
W15 0.0066(2) 0.0163(2) 0.0080(2) 0.0001(2) 0.00392(18) -0.00078(19)
W16 0.0056(2) 0.0296(3) 0.0086(2) -0.0009(2) 0.00296(19) -0.0008(2)
W17 0.0093(2) 0.0234(3) 0.0114(2) 0.0018(2) 0.0039(2) -0.0008(2)
W18 0.0067(2) 0.0210(3) 0.0108(2) -0.0024(2) 0.00412(19) -0.0004(2)
W19 0.0050(2) 0.0259(3) 0.0070(2) 0.0004(2) 0.00375(19) -0.0002(2)
W20 0.0074(2) 0.0214(3) 0.0134(2) 0.0012(2) 0.0060(2) -0.0008(2)
W21 0.0060(2) 0.0250(3) 0.0137(2) -0.0044(2) 0.0048(2) -0.0035(2)
W22 0.0054(2) 0.0290(3) 0.0140(2) -0.0023(2) 0.0053(2) -0.0040(2)
W23 0.0052(2) 0.0308(3) 0.0112(2) -0.0007(2) 0.00220(19) 0.0012(2)
W24 0.0108(2) 0.0241(3) 0.0180(3) 0.0008(2) 0.0047(2) 0.0016(2)
W25 0.0094(2) 0.0237(3) 0.0164(3) -0.0045(2) 0.0059(2) 0.0005(2)
W26 0.0081(2) 0.0322(3) 0.0074(2) 0.0002(2) 0.00538(19) 0.0011(2)
W27 0.0079(2) 0.0271(3) 0.0135(2) 0.0033(2) 0.0074(2) -0.0008(2)
W28 0.00606(15) 0.0271(2) 0.00995(16) -0.00054(15) 0.00500(14) 0.00134(14)
W29 0.0075(2) 0.0294(3) 0.0169(3) -0.0003(2) 0.0052(2) 0.0038(2)
W30 0.0079(2) 0.0314(3) 0.0143(2) -0.0034(2) 0.0071(2) 0.0024(2)
Cu1 0.0069(7) 0.0219(8) 0.0112(7) 0.0006(6) 0.0038(6) -0.0004(6)
Cu2 0.0061(6) 0.0206(8) 0.0093(7) 0.0003(6) 0.0052(6) -0.0009(6)
Cu3 0.0070(7) 0.0182(8) 0.0131(7) 0.0029(6) 0.0058(6) -0.0011(6)
Cu4 0.0081(7) 0.0231(8) 0.0125(7) -0.0019(7) 0.0043(6) -0.0018(6)
Cu5 0.0125(6) 0.0223(7) 0.0120(6) 0.0005(6) 0.0032(5) 0.0010(6)
Cu6 0.0131(7) 0.0251(7) 0.0144(7) -0.0002(6) 0.0054(6) 0.0024(6)
Cu7 0.0105(7) 0.0302(9) 0.0206(8) 0.0086(7) 0.0118(6) 0.0065(7)
Cu8 0.0114(7) 0.0310(9) 0.0219(8) -0.0070(7) 0.0110(6) -0.0059(7)
Cu9 0.0126(6) 0.0206(7) 0.0143(7) 0.0004(6) 0.0058(5) -0.0020(6)
Cu10 0.0126(6) 0.0217(7) 0.0145(7) 0.0002(6) 0.0049(6) -0.0015(6)
P1 0.0126(6) 0.0206(7) 0.0143(7) 0.0004(6) 0.0058(5) -0.0020(6)
P2 0.0125(6) 0.0223(7) 0.0120(6) 0.0005(6) 0.0032(5) 0.0010(6)
P3 0.0131(7) 0.0251(7) 0.0144(7) -0.0002(6) 0.0054(6) 0.0024(6)
P4 0.0126(6) 0.0217(7) 0.0145(7) 0.0002(6) 0.0049(6) -0.0015(6)
P5 0.0123(15) 0.0301(18) 0.0180(14) 0.0035(14) 0.0077(13) 0.0004(14)
P6 0.0106(15) 0.0264(17) 0.0169(15) 0.0001(14) 0.0059(13) 0.0003(13)
P7 0.0123(14) 0.0262(17) 0.0201(16) -0.0001(14) 0.0080(12) 0.0011(13)
P8 0.0132(15) 0.0237(17) 0.0194(16) 0.0047(14) 0.0080(13) 0.0046(13)
P9 0.0141(15) 0.0242(17) 0.0152(14) -0.0027(13) 0.0025(13) 0.0014(13)
P10 0.0153(15) 0.0273(17) 0.0123(15) 0.0025(14) 0.0088(13) 0.0006(13)
P11 0.0137(14) 0.0229(16) 0.0136(15) 0.0030(14) 0.0067(12) -0.0005(13)
P12 0.0130(15) 0.0238(17) 0.0162(16) 0.0013(14) 0.0062(13) -0.0060(13)
O1 0.020(3) 0.033(3) 0.015(2) -0.004(2) 0.011(2) 0.007(2)
O2 0.016(2) 0.023(3) 0.013(3) -0.006(3) 0.009(2) 0.000(2)
O3 0.012(2) 0.022(3) 0.009(3) -0.006(3) 0.007(2) -0.004(2)
O4 0.018(3) 0.019(3) 0.017(3) -0.008(3) 0.006(3) 0.000(3)
O5 0.010(2) 0.024(2) 0.017(2) -0.0016(19) 0.003(2) 0.0027(19)
O6 0.013(3) 0.021(3) 0.011(3) -0.003(2) 0.004(2) 0.000(2)
O7 0.017(3) 0.033(4) 0.019(4) 0.001(4) 0.008(3) 0.004(3)
O8 0.008(3) 0.023(3) 0.011(3) -0.002(2) 0.006(2) -0.003(2)
O9 0.008(3) 0.019(3) 0.013(3) -0.009(3) 0.005(2) -0.003(2)
O10 0.0093(19) 0.023(2) 0.019(2) -0.003(2) 0.0082(17) -0.0027(17)
O11 0.020(3) 0.033(3) 0.015(2) -0.004(2) 0.011(2) 0.007(2)
O12 0.003(3) 0.030(4) 0.013(3) -0.005(3) 0.000(2) -0.001(3)
O13 0.016(2) 0.016(3) 0.024(4) 0.000(3) 0.007(2) 0.006(2)
O14 0.008(2) 0.037(3) 0.012(2) 0.007(2) 0.006(2) -0.002(2)
O15 0.015(2) 0.023(4) 0.014(3) -0.004(3) 0.007(2) 0.001(2)
O16 0.014(3) 0.022(3) 0.014(3) 0.001(2) 0.009(3) 0.000(3)
O17 0.014(3) 0.024(2) 0.014(2) -0.0025(19) 0.008(2) -0.0047(19)
O18 0.003(3) 0.024(3) 0.019(3) 0.001(2) 0.003(2) -0.002(2)
O19 0.011(2) 0.024(2) 0.016(2) 0.0012(19) 0.0039(19) -0.001(2)
O20 0.014(2) 0.030(4) 0.021(3) -0.003(3) 0.010(2) 0.001(3)
O21 0.018(3) 0.014(3) 0.018(3) -0.004(2) 0.005(3) 0.002(3)
O22 0.014(3) 0.015(3) 0.017(3) -0.003(2) 0.008(2) 0.001(2)
O23 0.008(2) 0.037(3) 0.012(2) 0.007(2) 0.006(2) -0.002(2)
O24 0.013(2) 0.028(4) 0.010(3) 0.003(3) 0.004(2) 0.000(2)
O25 0.021(3) 0.024(2) 0.013(2) 0.0026(18) 0.010(2) 0.000(2)
O26 0.019(3) 0.024(4) 0.008(3) -0.005(3) 0.005(2) 0.000(3)
O27 0.010(2) 0.026(4) 0.011(3) -0.005(3) 0.005(2) -0.002(2)
O28 0.007(3) 0.024(3) 0.014(3) -0.003(3) 0.006(3) 0.000(2)
O29 0.009(2) 0.026(2) 0.0118(18) 0.0001(16) 0.0048(17) -0.0004(16)
O30 0.014(4) 0.022(3) 0.015(4) -0.001(3) 0.008(3) -0.004(3)
O31 0.0093(19) 0.023(2) 0.019(2) -0.003(2) 0.0082(17) -0.0027(17)
O32 0.013(3) 0.021(3) 0.011(2) -0.005(2) 0.006(2) 0.000(3)
O33 0.009(2) 0.027(2) 0.016(2) -0.0023(19) 0.0058(19) -0.006(2)
O34 0.009(2) 0.029(4) 0.016(3) -0.004(3) 0.008(2) -0.006(2)
O35 0.006(2) 0.019(3) 0.017(3) 0.002(3) 0.004(2) 0.002(2)
O36 0.014(3) 0.024(2) 0.014(2) -0.0025(19) 0.008(2) -0.0047(19)
O37 0.011(2) 0.024(2) 0.016(2) 0.0012(19) 0.0039(19) -0.001(2)
O38 0.008(3) 0.023(3) 0.007(3) -0.004(2) 0.003(3) 0.000(3)
O39 0.014(3) 0.024(3) 0.005(2) -0.003(2) 0.005(2) -0.004(3)
O40 0.009(2) 0.022(3) 0.016(3) 0.007(3) 0.005(3) -0.003(2)
O41 0.013(3) 0.024(2) 0.012(2) -0.0027(18) 0.0071(19) -0.002(2)
O42 0.022(3) 0.022(3) 0.010(3) -0.003(2) 0.004(3) -0.002(3)
O43 0.021(3) 0.024(2) 0.013(2) 0.0026(18) 0.010(2) 0.000(2)
O44 0.016(3) 0.024(3) 0.010(3) -0.002(3) 0.009(3) 0.002(2)
O45 0.012(3) 0.026(4) 0.012(3) -0.002(2) 0.008(2) -0.002(3)
O46 0.008(2) 0.0274(18) 0.009(2) 0.0024(16) 0.0026(18) -0.0052(17)
O47 0.014(3) 0.029(4) 0.022(4) -0.008(3) 0.000(3) -0.011(3)
O48 0.007(2) 0.028(3) 0.013(2) -0.001(2) 0.002(2) -0.005(2)
O49 0.010(2) 0.024(2) 0.015(2) -0.0047(18) 0.007(2) 0.0005(19)
O50 0.013(3) 0.035(5) 0.015(3) -0.006(3) -0.007(2) 0.001(3)
O51 0.0078(17) 0.026(2) 0.018(2) 0.0014(18) 0.0053(15) -0.0003(16)
O52 0.009(3) 0.023(3) 0.012(3) 0.001(2) 0.007(3) -0.005(3)
O53 0.010(3) 0.024(3) 0.008(2) -0.003(2) 0.004(2) 0.000(3)
O54 0.011(4) 0.022(3) 0.018(4) 0.000(3) 0.010(3) -0.002(3)
O55 0.008(2) 0.022(3) 0.015(3) 0.002(3) 0.005(2) 0.001(2)
O56 0.013(4) 0.038(5) 0.010(3) 0.000(3) 0.001(3) 0.001(4)
O57 0.007(2) 0.034(3) 0.019(4) 0.005(3) 0.008(3) -0.001(2)
O58 0.008(2) 0.0274(18) 0.009(2) 0.0024(16) 0.0026(18) -0.0052(17)
O59 0.010(2) 0.031(4) 0.016(3) 0.002(3) 0.005(2) 0.000(2)
O60 0.010(3) 0.028(3) 0.018(3) -0.006(3) 0.003(3) -0.005(3)
O61 0.013(3) 0.021(3) 0.016(3) -0.002(2) 0.005(2) 0.005(3)
O62 0.006(2) 0.027(2) 0.017(2) 0.0011(18) 0.0064(17) -0.0015(18)
O63 0.008(3) 0.029(3) 0.015(3) 0.003(3) 0.005(3) 0.001(2)
O64 0.005(3) 0.028(4) 0.019(3) 0.002(2) 0.004(2) -0.005(3)
O65 0.0078(17) 0.026(2) 0.018(2) 0.0014(18) 0.0053(15) -0.0003(16)
O66 0.006(3) 0.026(2) 0.014(3) -0.002(2) 0.003(2) 0.001(2)
O67 0.010(2) 0.024(2) 0.015(2) -0.0047(18) 0.007(2) 0.0005(19)
O68 0.006(2) 0.027(2) 0.017(2) 0.0011(18) 0.0064(17) -0.0015(18)
O69 0.013(3) 0.024(2) 0.012(2) -0.0027(18) 0.0071(19) -0.002(2)
O70 0.011(2) 0.026(4) 0.020(3) -0.008(3) 0.005(2) 0.002(2)
O71 0.011(3) 0.052(5) 0.006(3) 0.001(3) 0.004(3) -0.007(4)
O72 0.011(2) 0.022(3) 0.014(3) 0.000(2) 0.005(2) 0.001(2)
O73 0.012(3) 0.024(3) 0.011(3) 0.004(3) 0.002(3) 0.000(3)
O74 0.0113(17) 0.029(3) 0.017(2) -0.003(2) 0.0078(16) -0.0015(17)
O75 0.009(2) 0.026(2) 0.014(2) -0.0040(18) 0.0027(18) 0.004(2)
O76 0.012(4) 0.023(3) 0.028(5) 0.003(3) 0.008(3) -0.005(3)
O77 0.014(3) 0.015(3) 0.019(3) 0.000(3) 0.007(2) -0.002(2)
O78 0.007(3) 0.028(4) 0.017(2) -0.001(3) 0.006(2) -0.001(3)
O79 0.012(2) 0.029(4) 0.013(3) 0.002(3) 0.003(2) 0.003(3)
O80 0.012(2) 0.021(3) 0.019(3) -0.005(3) 0.006(3) -0.002(2)
O81 0.012(2) 0.028(2) 0.020(3) -0.0055(19) 0.007(2) -0.0004(19)
O82 0.007(2) 0.038(4) 0.015(3) -0.003(3) 0.000(2) 0.001(2)
O83 0.012(4) 0.028(3) 0.018(4) 0.000(3) -0.002(3) -0.006(3)
O84 0.005(2) 0.029(2) 0.0172(18) -0.0019(18) 0.0009(17) 0.0007(19)
O85 0.010(3) 0.027(3) 0.017(3) -0.003(3) -0.002(3) -0.001(3)
O86 0.009(3) 0.029(4) 0.020(3) -0.003(3) 0.006(2) 0.003(3)
O87 0.011(3) 0.032(2) 0.0128(19) 0.0040(18) 0.0021(19) -0.004(2)
O88 0.012(4) 0.032(5) 0.020(3) -0.001(3) -0.001(3) 0.007(3)
O89 0.016(3) 0.031(3) 0.013(3) 0.001(2) 0.005(3) -0.006(3)
O90 0.007(3) 0.034(4) 0.019(3) -0.003(3) 0.002(2) 0.002(3)
O91 0.010(2) 0.024(2) 0.017(2) -0.0016(19) 0.003(2) 0.0027(19)
O92 0.009(2) 0.027(2) 0.016(2) -0.0023(19) 0.0058(19) -0.006(2)
O93 0.010(2) 0.028(4) 0.027(4) -0.002(3) 0.007(2) 0.002(2)
O94 0.010(3) 0.026(3) 0.011(3) 0.001(2) 0.007(2) -0.002(2)
O95 0.009(2) 0.026(2) 0.014(2) -0.0040(18) 0.0027(18) 0.004(2)
O96 0.0113(17) 0.029(3) 0.017(2) -0.003(2) 0.0078(16) -0.0015(17)
O97 0.012(2) 0.030(2) 0.023(2) -0.0010(18) 0.0039(19) 0.0007(19)
O98 0.026(4) 0.043(5) 0.009(3) -0.004(3) 0.005(3) 0.007(4)
O99 0.008(3) 0.033(3) 0.013(3) 0.000(3) 0.007(3) 0.004(3)
O100 0.013(3) 0.034(3) 0.017(3) -0.004(3) 0.008(3) 0.004(2)
O101 0.005(2) 0.029(2) 0.0172(18) -0.0019(18) 0.0009(17) 0.0007(19)
O102 0.029(4) 0.038(3) 0.041(4) 0.003(3) 0.019(3) -0.005(3)
O103 0.008(2) 0.036(3) 0.015(3) 0.004(3) 0.009(3) -0.001(2)
O104 0.009(2) 0.035(4) 0.023(3) 0.006(3) 0.006(2) -0.002(2)
O105 0.012(2) 0.028(2) 0.020(3) -0.0055(19) 0.007(2) -0.0004(19)
O106 0.018(3) 0.038(3) 0.016(3) -0.002(3) 0.009(3) -0.004(3)
O107 0.007(2) 0.032(3) 0.014(3) 0.002(2) 0.005(2) -0.002(2)
O108 0.015(3) 0.036(4) 0.022(4) 0.001(4) 0.007(3) 0.008(3)
O109 0.012(2) 0.030(2) 0.023(2) -0.0010(18) 0.0039(19) 0.0007(19)
O110 0.022(5) 0.042(5) 0.017(3) -0.006(3) 0.010(3) 0.004(4)
O111 0.013(3) 0.024(3) 0.008(3) 0.000(2) 0.004(2) 0.001(2)
O112 0.013(2) 0.019(3) 0.013(3) 0.000(2) 0.006(2) -0.003(2)
O113 0.011(3) 0.032(2) 0.0128(19) 0.0040(18) 0.0021(19) -0.004(2)
O114 0.027(5) 0.052(5) 0.013(3) -0.008(3) -0.001(3) -0.002(3)
O115 0.030(4) 0.025(3) 0.020(3) 0.003(2) 0.013(3) 0.006(3)
O116 0.015(3) 0.021(3) 0.027(3) -0.006(3) 0.007(3) 0.003(3)
O117 0.009(2) 0.026(2) 0.0118(18) 0.0001(16) 0.0048(17) -0.0004(16)
O118 0.009(3) 0.031(3) 0.014(3) 0.001(2) 0.009(2) 0.000(2)
O119 0.030(4) 0.029(4) 0.022(3) -0.005(3) -0.001(3) 0.015(3)
O120 0.026(3) 0.030(4) 0.026(3) -0.009(3) 0.000(3) 0.014(3)
O121 0.036(4) 0.026(3) 0.101(7) 0.014(4) 0.029(4) -0.006(3)
O122 0.009(2) 0.028(3) 0.027(2) 0.005(2) 0.0035(19) 0.0003(18)
O123 0.017(3) 0.026(4) 0.016(4) 0.012(3) 0.009(3) 0.010(3)
O124 0.012(3) 0.027(4) 0.016(3) 0.007(3) 0.003(3) 0.010(3)
O125 0.014(3) 0.028(4) 0.009(3) 0.002(3) 0.005(2) 0.000(3)
O126 0.029(4) 0.038(3) 0.041(4) 0.003(3) 0.019(3) -0.005(3)
O127 0.010(3) 0.031(4) 0.017(4) -0.002(3) 0.000(3) 0.004(3)
O128 0.013(3) 0.023(4) 0.020(3) -0.007(3) 0.007(3) -0.005(3)
O129 0.018(3) 0.015(4) 0.018(3) 0.002(3) 0.007(2) 0.004(3)
O130 0.019(3) 0.033(4) 0.017(3) -0.005(3) 0.010(3) -0.009(3)
O131 0.009(4) 0.018(3) 0.024(3) -0.001(2) 0.002(3) -0.003(3)
O132 0.006(3) 0.031(3) 0.013(3) -0.002(2) 0.007(3) 0.000(2)
O133 0.013(3) 0.020(3) 0.019(3) 0.005(3) 0.005(3) -0.003(3)
O134 0.016(4) 0.023(3) 0.015(3) 0.000(2) 0.004(2) 0.002(2)
O135 0.029(4) 0.039(4) 0.015(3) 0.005(3) 0.003(3) -0.020(3)
O136 0.009(2) 0.028(3) 0.027(2) 0.005(2) 0.0035(19) 0.0003(18)
O137 0.019(5) 0.043(5) 0.027(3) 0.017(3) 0.005(4) -0.007(4)
O138 0.020(4) 0.021(4) 0.042(6) 0.006(4) 0.008(4) -0.004(3)
O139 0.011(4) 0.043(5) 0.027(4) -0.005(4) 0.007(3) -0.005(3)
O140 0.020(5) 0.026(4) 0.030(4) 0.009(3) 0.009(4) 0.001(4)
O141 0.031(5) 0.024(5) 0.026(3) -0.015(3) 0.001(4) -0.011(4)
O142 0.019(4) 0.022(4) 0.024(5) -0.001(4) 0.011(3) 0.001(3)
O143 0.033(4) 0.021(4) 0.017(4) 0.001(3) -0.012(3) 0.001(3)
O144 0.027(5) 0.031(4) 0.027(4) -0.006(3) 0.009(4) -0.002(4)
C1 0.008(4) 0.028(3) 0.017(4) 0.001(3) 0.003(3) 0.000(3)
C2 0.020(3) 0.025(3) 0.014(2) 0.000(2) 0.006(2) -0.007(2)
C3 0.034(6) 0.024(5) 0.018(5) 0.003(4) 0.008(4) -0.006(4)
C4 0.013(3) 0.035(4) 0.021(4) 0.004(4) 0.009(3) -0.004(3)
N5 0.009(4) 0.035(4) 0.025(4) 0.000(3) 0.007(3) 0.003(3)
C6 0.012(4) 0.024(3) 0.012(3) -0.002(3) 0.004(3) 0.004(3)
C7 0.022(6) 0.023(5) 0.010(3) 0.006(4) 0.002(3) 0.008(4)
C8 0.009(4) 0.035(4) 0.025(4) 0.000(3) 0.007(3) 0.003(3)
C9 0.012(4) 0.048(4) 0.029(4) 0.004(4) 0.004(3) 0.013(3)
N10 0.015(5) 0.032(5) 0.031(6) -0.019(5) 0.005(4) 0.002(4)
C11 0.020(3) 0.025(3) 0.014(2) 0.000(2) 0.006(2) -0.007(2)
C12 0.010(2) 0.025(4) 0.031(5) -0.002(4) 0.002(3) 0.002(2)
C13 0.013(3) 0.035(4) 0.021(4) 0.004(4) 0.009(3) -0.004(3)
C14 0.012(4) 0.028(6) 0.023(7) 0.003(6) 0.013(5) 0.009(4)
N15 0.011(4) 0.049(6) 0.030(7) -0.004(6) 0.006(5) -0.007(4)
C16 0.014(3) 0.026(3) 0.011(3) 0.004(3) 0.008(3) 0.005(3)
C17 0.021(3) 0.017(5) 0.009(5) 0.002(5) 0.005(4) 0.001(3)
C18 0.010(2) 0.025(4) 0.031(5) -0.002(4) 0.002(3) 0.002(2)
C19 0.010(4) 0.035(6) 0.018(7) 0.001(6) 0.002(5) 0.000(4)
N20 0.012(4) 0.048(4) 0.029(4) 0.004(4) 0.004(3) 0.013(3)
Na1 0.011(3) 0.059(4) 0.017(3) -0.001(3) 0.004(2) 0.007(3)
Na2 0.035(3) 0.035(3) 0.027(3) 0.006(3) 0.002(3) 0.001(3)
Na3 0.029(3) 0.031(3) 0.029(3) 0.007(3) 0.004(2) -0.002(3)
Na4 0.022(2) 0.058(4) 0.0185(19) -0.005(2) -0.0035(17) 0.004(3)
Na5 0.030(3) 0.034(3) 0.037(3) -0.001(3) 0.002(3) 0.003(3)
Na6 0.052(4) 0.039(3) 0.024(3) -0.013(2) 0.005(3) 0.003(3)
Na7 0.028(3) 0.039(4) 0.057(4) -0.004(3) 0.016(3) 0.000(3)
Na8 0.046(4) 0.038(4) 0.043(3) -0.004(3) 0.004(3) 0.001(3)
Na9 0.011(2) 0.033(6) 0.015(3) -0.003(4) -0.005(3) -0.007(4)
Na10 0.057(5) 0.060(4) 0.106(7) -0.012(5) -0.017(5) 0.024(3)
Na11 0.046(7) 0.011(4) 0.031(6) 0.006(4) 0.004(6) -0.008(5)
O1W 0.037(6) 0.033(6) 0.034(6) 0.020(5) 0.018(5) 0.001(5)
O2W 0.030(6) 0.048(7) 0.036(6) -0.003(6) 0.005(5) 0.004(5)
O3W 0.034(6) 0.026(6) 0.045(7) 0.004(5) 0.015(5) 0.003(5)
O4W 0.035(6) 0.039(6) 0.050(7) -0.003(6) 0.027(5) -0.014(5)
O5W 0.030(6) 0.042(7) 0.044(7) 0.007(6) 0.007(5) 0.002(5)
O6W 0.042(7) 0.044(7) 0.024(6) 0.006(5) -0.004(5) -0.012(6)
O7W 0.061(8) 0.026(6) 0.038(6) 0.004(5) 0.014(6) -0.002(6)
O8W 0.086(7) 0.119(8) 0.072(6) -0.063(5) 0.011(6) 0.053(6)
O9W 0.047(7) 0.063(8) 0.025(6) -0.009(6) 0.004(6) 0.002(6)
O10W 0.030(7) 0.099(12) 0.077(10) -0.007(9) 0.018(7) 0.000(8)
O11W 0.039(6) 0.037(6) 0.042(7) 0.001(6) 0.010(6) 0.012(5)
O12W 0.036(7) 0.053(8) 0.048(7) 0.002(6) 0.004(6) -0.009(6)
O13W 0.053(8) 0.037(7) 0.058(8) -0.013(6) 0.008(7) -0.002(6)
O14W 0.056(8) 0.029(6) 0.058(8) 0.001(6) -0.004(7) -0.002(6)
O15W 0.024(4) 0.031(3) 0.067(6) -0.014(4) 0.019(4) 0.008(3)
O16W 0.126(13) 0.037(7) 0.034(7) -0.003(6) 0.030(8) -0.013(8)
O17W 0.093(11) 0.056(9) 0.053(8) -0.008(7) 0.023(8) -0.016(8)
O18W 0.101(11) 0.042(7) 0.045(8) 0.009(7) -0.013(8) 0.022(8)
O19W 0.063(9) 0.046(8) 0.092(11) -0.013(8) 0.008(9) 0.002(7)
O20W 0.073(8) 0.080(10) 0.047(7) 0.002(7) 0.046(6) 0.025(7)
O21W 0.105(13) 0.074(11) 0.140(15) 0.037(11) 0.058(11) -0.010(10)
O22W 0.081(10) 0.181(16) 0.146(12) 0.106(11) -0.093(8) -0.077(10)
O23W 0.053(9) 0.089(12) 0.097(12) 0.005(10) -0.034(9) -0.012(9)
O24W 0.072(12) 0.173(16) 0.30(2) -0.164(13) 0.023(14) 0.036(11)
O25W 0.088(8) 0.053(6) 0.061(6) -0.027(5) 0.028(6) -0.008(6)
O26W 0.044(7) 0.029(6) 0.036(6) -0.001(5) 0.010(5) -0.007(5)
O27W 0.075(11) 0.101(13) 0.127(14) -0.057(11) 0.034(10) -0.024(10)
O28W 0.047(6) 0.210(13) 0.034(5) 0.003(7) -0.003(5) 0.066(6)
O29W 0.010(5) 0.047(6) 0.057(7) 0.029(6) 0.009(5) 0.018(4)
O30W 0.088(8) 0.053(6) 0.061(6) -0.027(5) 0.028(6) -0.008(6)
O31W 0.027(6) 0.029(6) 0.031(6) -0.006(5) -0.012(5) 0.008(5)
O32W 0.054(8) 0.067(9) 0.042(7) 0.004(7) 0.014(6) -0.011(7)
O33W 0.047(6) 0.210(13) 0.034(5) 0.003(7) -0.003(5) 0.066(6)
O34W 0.021(6) 0.081(9) 0.022(5) -0.009(6) -0.002(5) 0.002(6)
O35W 0.027(6) 0.072(8) 0.027(6) 0.011(6) -0.001(5) 0.001(6)
O36W 0.056(8) 0.044(8) 0.068(9) -0.004(7) 0.015(7) 0.010(7)
O37W 0.086(7) 0.119(8) 0.072(6) -0.063(5) 0.011(6) 0.053(6)

loop_
_atom_type_symbol
_atom_type_description
_atom_type_scat_dispersion_real
_atom_type_scat_dispersion_imag
_atom_type_scat_source
C C 0.0033 0.0016 'International Tables Vol C Tables 4.2.6.8 and 6.1.1.4'
H H 0.0000 0.0000 'International Tables Vol C Tables 4.2.6.8 and 6.1.1.4'
N N 0.0061 0.0033 'International Tables Vol C Tables 4.2.6.8 and 6.1.1.4'
O O 0.0106 0.0060 'International Tables Vol C Tables 4.2.6.8 and 6.1.1.4'
P P 0.1023 0.0942 'International Tables Vol C Tables 4.2.6.8 and 6.1.1.4'
Cu Cu 0.3201 1.2651 'International Tables Vol C Tables 4.2.6.8 and 6.1.1.4'
W W -0.8490 6.8722 'International Tables Vol C Tables 4.2.6.8 and 6.1.1.4'
Na Na 0.0362 0.0249 'International Tables Vol C Tables 4.2.6.8 and 6.1.1.4'

loop_
_geom_angle_atom_site_label_1
_geom_angle_atom_site_label_2
_geom_angle_atom_site_label_3
_geom_angle
_geom_angle_site_symmetry_1
_geom_angle_site_symmetry_3
O1 W1 O2 103.9(4) . .
O1 W1 O3 103.2(4) . .
O2 W1 O3 88.7(4) . .
O1 W1 O4 101.1(4) . .
O2 W1 O4 89.3(4) . .
O3 W1 O4 155.3(4) . .
O1 W1 O5 98.2(4) . .
O2 W1 O5 157.9(4) . .
O3 W1 O5 86.7(4) . .
O4 W1 O5 86.0(4) . .
O1 W1 O6 168.7(4) . .
O2 W1 O6 85.9(4) . .
O3 W1 O6 82.4(3) . .
O4 W1 O6 73.0(3) . .
O5 W1 O6 72.1(3) . .
O7 W2 O8 102.7(4) 4_675 .
O7 W2 O9 103.0(4) 4_675 .
O8 W2 O9 89.4(4) . .
O7 W2 O5 98.7(4) 4_675 .
O8 W2 O5 158.2(4) . .
O9 W2 O5 90.1(4) . .
O7 W2 O10 97.8(4) 4_675 .
O8 W2 O10 87.0(4) . .
O9 W2 O10 159.2(4) . .
O5 W2 O10 85.7(4) . .
O7 W2 O6 168.6(4) 4_675 .
O8 W2 O6 84.6(3) . .
O9 W2 O6 85.7(3) . .
O5 W2 O6 73.6(3) . .
O10 W2 O6 73.6(3) . .
O11 W3 O13 104.5(4) . .
O11 W3 O12 102.9(4) . .
O13 W3 O12 88.8(4) . .
O11 W3 O4 99.8(4) . .
O13 W3 O4 88.2(4) . .
O12 W3 O4 157.1(4) . .
O11 W3 O10 98.8(4) . .
O13 W3 O10 156.6(4) . .
O12 W3 O10 88.6(4) . .
O4 W3 O10 85.2(4) . .
O11 W3 O6 168.3(4) . .
O13 W3 O6 84.6(4) . .
O12 W3 O6 84.3(3) . .
O4 W3 O6 72.8(3) . .
O10 W3 O6 71.9(3) . .
O14 W4 O15 98.2(4) . .
O14 W4 O16 106.3(4) . .
O15 W4 O16 90.0(4) . .
O14 W4 O17 95.8(4) . .
O15 W4 O17 94.0(4) . .
O16 W4 O17 156.8(4) . .
O14 W4 O12 98.1(4) . .
O15 W4 O12 163.6(4) . .
O16 W4 O12 84.1(4) . .
O17 W4 O12 85.7(4) . .
O14 W4 O18 169.0(4) . .
O15 W4 O18 83.4(4) . .
O16 W4 O18 84.5(4) . .
O17 W4 O18 73.3(3) . .
O12 W4 O18 80.8(3) . .
O19 W5 O20 102.3(4) . .
O19 W5 O16 100.9(4) . .
O20 W5 O16 91.0(4) . .
O19 W5 O21 98.8(4) . .
O20 W5 O21 93.8(4) . .
O16 W5 O21 158.2(4) . .
O19 W5 O13 96.2(4) . .
O20 W5 O13 161.3(4) . .
O16 W5 O13 82.8(4) . .
O21 W5 O13 85.9(4) . .
O19 W5 O22 172.1(4) . .
O20 W5 O22 82.4(4) . .
O16 W5 O22 85.3(4) . .
O21 W5 O22 74.3(3) . .
O13 W5 O22 79.6(3) . .
O23 W6 O24 100.9(4) . .
O23 W6 O25 101.7(4) . .
O24 W6 O25 91.3(4) . .
O23 W6 O21 101.1(4) . .
O24 W6 O21 92.3(4) . .
O25 W6 O21 155.9(4) . .
O23 W6 O2 95.5(4) . .
O24 W6 O2 163.4(4) . .
O25 W6 O2 83.4(4) . .
O21 W6 O2 86.5(4) . .
O23 W6 O22 172.8(4) . .
O24 W6 O22 83.3(4) . .
O25 W6 O22 84.0(4) . .
O21 W6 O22 72.7(3) . .
O2 W6 O22 80.6(3) . .
O26 W7 O27 99.8(4) . .
O26 W7 O25 101.5(4) . .
O27 W7 O25 90.7(4) . .
O26 W7 O28 97.8(4) . .
O27 W7 O28 92.6(4) . .
O25 W7 O28 159.6(4) . .
O26 W7 O3 95.9(4) . .
O27 W7 O3 164.2(4) . .
O25 W7 O3 84.9(4) . .
O28 W7 O3 86.5(4) . .
O26 W7 O29 171.7(4) . .
O27 W7 O29 83.4(3) . .
O25 W7 O29 86.1(4) . .
O28 W7 O29 74.3(3) . .
O3 W7 O29 81.2(3) . .
O26 W7 Na4 41.9(3) . .
O27 W7 Na4 58.9(3) . .
O25 W7 Na4 92.3(3) . .
O28 W7 Na4 106.6(3) . .
O3 W7 Na4 136.3(3) . .
O29 W7 Na4 142.2(2) . .
O30 W8 O31 101.2(4) . .
O30 W8 O32 101.6(4) . .
O31 W8 O32 91.7(4) . .
O30 W8 O28 98.1(4) . .
O31 W8 O28 94.5(4) . .
O32 W8 O28 157.7(4) . .
O30 W8 O9 94.8(4) . .
O31 W8 O9 163.9(4) . .
O32 W8 O9 83.3(4) . .
O28 W8 O9 84.9(4) . .
O30 W8 O29 171.5(4) . .
O31 W8 O29 83.8(4) . .
O32 W8 O29 85.0(4) . .
O28 W8 O29 74.5(4) . .
O9 W8 O29 80.6(3) . .
O33 W9 O34 100.8(4) . .
O33 W9 O17 98.7(4) . .
O34 W9 O17 93.9(4) . .
O33 W9 O32 102.3(4) . .
O34 W9 O32 90.0(4) . .
O17 W9 O32 157.5(4) . .
O33 W9 O8 95.3(4) . .
O34 W9 O8 163.6(4) . .
O17 W9 O8 86.5(4) . .
O32 W9 O8 83.6(4) . .
O33 W9 O18 171.4(4) . .
O34 W9 O18 83.1(4) . .
O17 W9 O18 73.3(4) . .
O32 W9 O18 85.2(3) . .
O8 W9 O18 81.4(3) . .
O36 W10 O35 99.5(4) . .
O36 W10 O37 101.8(4) . .
O35 W10 O37 96.6(4) . .
O36 W10 O38 100.6(4) . .
O35 W10 O38 93.2(4) . .
O37 W10 O38 153.7(4) . .
O36 W10 O34 94.4(4) . .
O35 W10 O34 165.7(4) . .
O37 W10 O34 83.6(4) . .
O38 W10 O34 81.0(4) . .
O36 W10 O39 174.9(4) . .
O35 W10 O39 82.2(4) . .
O37 W10 O39 82.7(3) . .
O38 W10 O39 74.5(3) . .
O34 W10 O39 83.6(3) . .
O41 W11 O40 99.4(4) . .
O41 W11 O42 102.5(4) . .
O40 W11 O42 96.8(4) . .
O41 W11 O38 101.1(4) . .
O40 W11 O38 93.0(4) . .
O42 W11 O38 152.6(4) . .
O41 W11 O15 94.7(4) . .
O40 W11 O15 165.4(4) . .
O42 W11 O15 83.8(4) . .
O38 W11 O15 80.5(4) . .
O41 W11 O39 175.0(4) . .
O40 W11 O39 82.5(4) . .
O42 W11 O39 81.8(4) . .
O38 W11 O39 74.2(3) . .
O15 W11 O39 83.1(3) . .
O43 W12 O44 101.5(4) . .
O43 W12 O42 102.2(4) . .
O44 W12 O42 95.1(4) . .
O43 W12 O45 99.2(4) . .
O44 W12 O45 91.7(4) . .
O42 W12 O45 155.8(4) . .
O43 W12 O20 94.1(4) . .
O44 W12 O20 164.2(4) . .
O42 W12 O20 83.9(4) . .
O45 W12 O20 83.3(4) . .
O43 W12 O46 171.7(4) . .
O44 W12 O46 82.8(4) . .
O42 W12 O46 84.2(4) . .
O45 W12 O46 73.5(4) . .
O20 W12 O46 81.4(4) . .
O47 W13 O48 100.4(4) . .
O47 W13 O45 102.7(4) . .
O48 W13 O45 95.6(4) . .
O47 W13 O49 100.1(4) . .
O48 W13 O49 91.9(4) . .
O45 W13 O49 154.3(4) . .
O47 W13 O24 93.1(4) . .
O48 W13 O24 166.3(4) . .
O45 W13 O24 83.1(4) . .
O49 W13 O24 83.8(4) . .
O47 W13 O46 174.0(4) . .
O48 W13 O46 83.9(4) . .
O45 W13 O46 72.6(4) . .
O49 W13 O46 83.9(3) . .
O24 W13 O46 82.8(3) . .
O50 W14 O51 101.1(4) . .
O50 W14 O52 100.8(4) . .
O51 W14 O52 95.9(4) . .
O50 W14 O49 100.4(4) . .
O51 W14 O49 91.6(4) . .
O52 W14 O49 155.7(4) . .
O50 W14 O27 91.3(4) . .
O51 W14 O27 167.0(4) . .
O52 W14 O27 85.4(4) . .
O49 W14 O27 82.3(4) . .
O50 W14 O53 172.0(4) . .
O51 W14 O53 85.1(4) . .
O52 W14 O53 73.2(3) . .
O49 W14 O53 84.4(3) . .
O27 W14 O53 83.0(3) . .
O50 W14 Na4 36.9(3) . .
O51 W14 Na4 136.5(3) . .
O52 W14 Na4 102.2(3) . .
O49 W14 Na4 87.9(3) . .
O27 W14 Na4 55.1(3) . .
O53 W14 Na4 138.0(2) . .
O54 W15 O55 100.7(4) . .
O54 W15 O37 101.6(4) . .
O55 W15 O37 94.9(4) . .
O54 W15 O52 99.7(4) . .
O55 W15 O52 93.3(4) . .
O37 W15 O52 155.3(4) . .
O54 W15 O31 94.4(4) . .
O55 W15 O31 164.8(4) . .
O37 W15 O31 83.6(4) . .
O52 W15 O31 82.4(4) . .
O54 W15 O53 172.7(4) . .
O55 W15 O53 82.6(4) . .
O37 W15 O53 84.5(4) . .
O52 W15 O53 73.5(3) . .
O31 W15 O53 82.3(3) . .
O56 W16 O57 100.6(4) . .
O56 W16 O58 102.8(4) . .
O57 W16 O58 97.6(4) . .
O56 W16 O60 100.1(4) . .
O57 W16 O60 92.4(4) . .
O58 W16 O60 152.9(4) . .
O56 W16 O59 94.1(4) . .
O57 W16 O59 164.8(4) . .
O58 W16 O59 83.0(4) . .
O60 W16 O59 81.0(4) . .
O56 W16 O61 173.7(4) . .
O57 W16 O61 81.5(4) . .
O58 W16 O61 82.7(3) . .
O60 W16 O61 73.9(3) . .
O59 W16 O61 83.5(3) . .
O62 W17 O63 100.8(4) . .
O62 W17 O58 101.5(4) . .
O63 W17 O58 93.9(4) . .
O62 W17 O64 98.9(4) . .
O63 W17 O64 91.9(4) . .
O58 W17 O64 157.3(4) . .
O62 W17 O65 94.1(4) . .
O63 W17 O65 165.0(4) . .
O58 W17 O65 85.3(4) . .
O64 W17 O65 83.5(4) . .
O62 W17 O66 172.2(4) . .
O63 W17 O66 82.2(4) . .
O58 W17 O66 85.4(3) . .
O64 W17 O66 73.7(4) . .
O65 W17 O66 82.8(3) . .
O67 W18 O68 100.7(4) . .
O67 W18 O69 100.9(4) . .
O68 W18 O69 91.3(4) . .
O67 W18 O64 103.3(4) . .
O68 W18 O64 95.0(4) . .
O69 W18 O64 153.4(4) . .
O67 W18 O70 93.5(4) . .
O68 W18 O70 165.6(4) . .
O69 W18 O70 83.1(4) . .
O64 W18 O70 84.5(4) . .
O67 W18 O66 174.7(4) . .
O68 W18 O66 82.8(4) . .
O69 W18 O66 83.0(3) . .
O64 W18 O66 72.2(4) . .
O70 W18 O66 83.3(3) . .
O71 W19 O72 101.1(4) . .
O71 W19 O69 100.7(5) . .
O72 W19 O69 91.6(4) . .
O71 W19 O73 101.1(5) . .
O72 W19 O73 95.8(4) . .
O69 W19 O73 155.1(4) . .
O71 W19 O74 92.0(4) . .
O72 W19 O74 166.6(4) . .
O69 W19 O74 83.3(4) . .
O73 W19 O74 84.1(4) . .
O71 W19 O75 171.4(4) . .
O72 W19 O75 85.9(4) . .
O69 W19 O75 83.9(4) . .
O73 W19 O75 73.0(3) . .
O74 W19 O75 81.3(3) . .
O71 W19 Na9 37.2(4) . 4_576
O72 W19 Na9 137.3(3) . 4_576
O69 W19 Na9 89.7(3) . 4_576
O73 W19 Na9 100.6(3) . 4_576
O74 W19 Na9 55.3(3) . 4_576
O75 W19 Na9 136.5(3) . 4_576
O76 W20 O77 102.0(4) . .
O76 W20 O78 102.2(4) . .
O77 W20 O78 95.0(4) . .
O76 W20 O73 98.5(4) . .
O77 W20 O73 93.0(4) . .
O78 W20 O73 155.7(4) . .
O76 W20 O79 92.9(4) . .
O77 W20 O79 164.9(4) . .
O78 W20 O79 83.7(4) . .
O73 W20 O79 82.7(4) . .
O76 W20 O75 171.5(4) . .
O77 W20 O75 83.0(4) . .
O78 W20 O75 84.0(4) . .
O73 W20 O75 74.3(4) . .
O79 W20 O75 81.9(4) . .
O81 W21 O80 101.1(4) . .
O81 W21 O78 101.1(4) . .
O80 W21 O78 97.6(4) . .
O81 W21 O60 99.8(4) . .
O80 W21 O60 92.6(4) . .
O78 W21 O60 154.5(4) . .
O81 W21 O82 92.4(4) . .
O80 W21 O82 165.7(4) . .
O78 W21 O82 84.0(4) . .
O60 W21 O82 80.6(4) . .
O81 W21 O61 174.5(4) . .
O80 W21 O61 82.2(4) . .
O78 W21 O61 82.7(4) . .
O60 W21 O61 75.6(4) . .
O82 W21 O61 83.9(4) . .
O83 W22 O82 100.6(5) . .
O83 W22 O84 102.5(4) . .
O82 W22 O84 91.1(4) . .
O83 W22 O85 98.7(4) . .
O82 W22 O85 93.5(4) . .
O84 W22 O85 157.0(4) . .
O83 W22 O86 94.6(4) . .
O82 W22 O86 164.5(4) . .
O84 W22 O86 82.8(4) . .
O85 W22 O86 86.9(4) . .
O83 W22 O87 172.0(4) . .
O82 W22 O87 82.5(4) . .
O84 W22 O87 84.7(4) . .
O85 W22 O87 73.6(4) . .
O86 W22 O87 82.9(4) . .
O88 W23 O59 101.0(4) . .
O88 W23 O89 101.8(4) . .
O59 W23 O89 91.2(4) . .
O88 W23 O85 99.4(4) . .
O59 W23 O85 94.4(4) . .
O89 W23 O85 156.6(4) . .
O88 W23 O90 95.0(4) . .
O59 W23 O90 163.8(4) . .
O89 W23 O90 83.0(4) . .
O85 W23 O90 85.4(4) . .
O88 W23 O87 171.9(4) . .
O59 W23 O87 83.2(4) . .
O89 W23 O87 84.9(4) . .
O85 W23 O87 73.2(4) . .
O90 W23 O87 81.2(4) . .
O91 W24 O65 100.6(4) . .
O91 W24 O89 102.4(4) . .
O65 W24 O89 91.1(4) . .
O91 W24 O92 97.8(4) . .
O65 W24 O92 93.9(4) . .
O89 W24 O92 157.9(4) . .
O91 W24 O93 97.9(4) . .
O65 W24 O93 161.3(4) . .
O89 W24 O93 82.6(4) . .
O92 W24 O93 85.9(4) . .
O91 W24 O94 171.3(4) . .
O65 W24 O94 82.8(4) . .
O89 W24 O94 85.4(4) . .
O92 W24 O94 73.9(4) . .
O93 W24 O94 79.2(4) . .
O95 W25 O70 101.0(4) . .
O95 W25 O97 102.6(4) . .
O70 W25 O97 90.8(4) . .
O95 W25 O92 99.2(4) . .
O70 W25 O92 93.2(4) . .
O97 W25 O92 156.6(4) . .
O95 W25 O96 95.4(4) . .
O70 W25 O96 163.5(4) . .
O97 W25 O96 83.9(4) . .
O92 W25 O96 85.7(4) . .
O95 W25 O94 172.1(4) . .
O70 W25 O94 84.0(4) . .
O97 W25 O94 83.3(4) . .
O92 W25 O94 74.2(4) . .
O96 W25 O94 79.8(3) . .
O98 W26 O74 102.3(5) . .
O98 W26 O97 102.2(5) . .
O74 W26 O97 91.4(4) . .
O98 W26 O99 97.7(5) . .
O74 W26 O99 92.2(4) . .
O97 W26 O99 158.5(4) . .
O98 W26 O100 94.1(4) . .
O74 W26 O100 163.6(4) . .
O97 W26 O100 84.0(4) . .
O99 W26 O100 86.6(4) . .
O98 W26 O101 170.2(4) . .
O74 W26 O101 83.0(4) . .
O97 W26 O101 85.8(4) . .
O99 W26 O101 73.7(4) . .
O100 W26 O101 81.0(3) . .
O98 W26 Na9 43.6(4) . 4_576
O74 W26 Na9 59.6(3) . 4_576
O97 W26 Na9 93.8(3) . 4_576
O99 W26 Na9 106.3(3) . 4_576
O100 W26 Na9 136.2(3) . 4_576
O101 W26 Na9 142.6(3) . 4_576
O102 W27 O79 101.3(5) . .
O102 W27 O84 102.8(5) . .
O79 W27 O84 92.7(4) . .
O102 W27 O99 97.8(5) . .
O79 W27 O99 94.5(4) . .
O84 W27 O99 156.4(4) . .
O102 W27 O103 95.7(5) . .
O79 W27 O103 162.9(4) . .
O84 W27 O103 82.2(4) . .
O99 W27 O103 84.4(4) . .
O102 W27 O101 170.4(4) . .
O79 W27 O101 84.4(4) . .
O84 W27 O101 84.5(4) . .
O99 W27 O101 73.9(4) . .
O103 W27 O101 78.9(4) . .
O104 W28 O103 103.3(4) . .
O104 W28 O86 103.1(4) . .
O103 W28 O86 88.0(4) . .
O104 W28 O106 98.9(4) . .
O103 W28 O106 90.2(4) . .
O86 W28 O106 157.8(4) . .
O104 W28 O105 100.3(4) . .
O103 W28 O105 156.4(4) . .
O86 W28 O105 87.5(4) . .
O106 W28 O105 85.4(4) . .
O104 W28 O107 168.5(4) . .
O103 W28 O107 84.5(4) . .
O86 W28 O107 85.5(4) . .
O106 W28 O107 72.3(4) . .
O105 W28 O107 72.1(4) . .
O108 W29 O90 102.2(4) . .
O108 W29 O93 103.2(5) . .
O90 W29 O93 88.4(4) . .
O108 W29 O109 99.7(4) . .
O90 W29 O109 158.0(4) . .
O93 W29 O109 88.4(4) . .
O108 W29 O105 100.4(4) . .
O90 W29 O105 88.9(4) . .
O93 W29 O105 156.2(4) . .
O109 W29 O105 85.3(4) . .
O108 W29 O107 169.2(4) . .
O90 W29 O107 85.4(4) . .
O93 W29 O107 84.5(4) . .
O109 W29 O107 72.7(4) . .
O105 W29 O107 71.7(4) . .
O110 W30 O96 103.9(5) . .
O110 W30 O100 102.8(5) . .
O96 W30 O100 89.2(4) . .
O110 W30 O106 99.5(5) . .
O96 W30 O106 156.6(4) . .
O100 W30 O106 86.8(4) . .
O110 W30 O109 101.1(5) . .
O96 W30 O109 88.3(4) . .
O100 W30 O109 155.8(4) . .
O106 W30 O109 86.0(4) . .
O110 W30 O107 169.6(4) . .
O96 W30 O107 84.7(4) . .
O100 W30 O107 82.9(4) . .
O106 W30 O107 71.9(4) . .
O109 W30 O107 72.9(4) . .
O55 Cu1 O63 90.6(4) . .
O55 Cu1 O111 175.6(4) . .
O63 Cu1 O111 93.3(4) . .
O55 Cu1 O112 93.8(4) . .
O63 Cu1 O112 175.3(4) . .
O111 Cu1 O112 82.4(4) . .
O55 Cu1 O68 92.4(4) . .
O63 Cu1 O68 94.1(4) . .
O111 Cu1 O68 85.4(3) . .
O112 Cu1 O68 87.6(3) . .
O55 Cu1 O51 94.1(4) . .
O63 Cu1 O51 92.4(4) . .
O111 Cu1 O51 87.7(3) . .
O112 Cu1 O51 85.4(3) . .
O68 Cu1 O51 170.8(3) . .
O40 Cu2 O68 173.0(4) . .
O40 Cu2 O35 93.8(4) . .
O68 Cu2 O35 90.1(4) . .
O40 Cu2 O72 89.8(4) . .
O68 Cu2 O72 85.8(4) . .
O35 Cu2 O72 174.0(4) . .
O40 Cu2 O113 91.9(4) . .
O68 Cu2 O113 94.0(4) . .
O35 Cu2 O113 88.2(3) . .
O72 Cu2 O113 96.4(3) . .
O40 Cu2 O112 88.3(3) . .
O68 Cu2 O112 86.0(3) . .
O35 Cu2 O112 88.5(3) . .
O72 Cu2 O112 86.8(3) . .
O113 Cu2 O112 176.7(3) . .
O77 Cu3 O44 90.9(4) . .
O77 Cu3 O112 174.5(4) . .
O44 Cu3 O112 94.5(4) . .
O77 Cu3 O111 92.4(4) . .
O44 Cu3 O111 176.4(4) . .
O112 Cu3 O111 82.2(4) . .
O77 Cu3 O48 92.6(4) . .
O44 Cu3 O48 93.2(4) . .
O112 Cu3 O48 86.1(3) . .
O111 Cu3 O48 88.1(3) . .
O77 Cu3 O72 93.3(4) . .
O44 Cu3 O72 93.5(3) . .
O112 Cu3 O72 87.4(3) . .
O111 Cu3 O72 84.9(3) . .
O48 Cu3 O72 171.0(3) . .
O80 Cu4 O57 92.5(4) . .
O80 Cu4 O51 174.0(4) . .
O57 Cu4 O51 89.9(4) . .
O80 Cu4 O48 90.7(4) . .
O57 Cu4 O48 173.6(4) . .
O51 Cu4 O48 86.4(4) . .
O80 Cu4 O114 90.4(4) . .
O57 Cu4 O114 90.4(4) . .
O51 Cu4 O114 95.0(4) . .
O48 Cu4 O114 95.0(4) . .
O115 Cu5 O117 161.0(4) . .
O115 Cu5 O116 95.9(4) . .
O117 Cu5 O116 89.1(4) . .
O115 Cu5 O118 88.6(4) . .
O117 Cu5 O118 81.0(4) . .
O116 Cu5 O118 160.7(4) . .
O115 Cu5 O7 103.6(4) . .
O117 Cu5 O7 93.0(4) . .
O116 Cu5 O7 103.2(4) . .
O118 Cu5 O7 94.0(4) . .
O115 Cu5 Cu6 117.6(3) . .
O117 Cu5 Cu6 45.0(3) . .
O116 Cu5 Cu6 117.5(3) . .
O118 Cu5 Cu6 45.0(3) . .
O7 Cu5 Cu6 116.1(3) . .
O115 Cu5 P7 112.3(3) . .
O117 Cu5 P7 64.5(3) . .
O116 Cu5 P7 31.7(3) . .
O118 Cu5 P7 129.8(3) . .
O7 Cu5 P7 121.8(3) . .
Cu6 Cu5 P7 85.83(10) . .
O115 Cu5 P5 30.6(3) . .
O117 Cu5 P5 131.5(3) . .
O116 Cu5 P5 113.5(3) . .
O118 Cu5 P5 63.5(3) . .
O7 Cu5 P5 120.0(3) . .
Cu6 Cu5 P5 87.04(10) . .
P7 Cu5 P5 113.95(12) . .
O120 Cu6 O119 97.7(4) . .
O120 Cu6 O117 89.0(4) . .
O119 Cu6 O117 160.9(4) . .
O120 Cu6 O118 168.1(4) . .
O119 Cu6 O118 88.9(4) . .
O117 Cu6 O118 81.8(4) . .
O120 Cu6 O121 92.3(5) . .
O119 Cu6 O121 102.0(5) . .
O117 Cu6 O121 95.6(4) . .
O118 Cu6 O121 96.1(4) . .
O120 Cu6 Cu5 122.5(3) . .
O119 Cu6 Cu5 117.8(3) . .
O117 Cu6 Cu5 45.1(3) . .
O118 Cu6 Cu5 45.7(3) . .
O121 Cu6 Cu5 119.5(3) . .
O124 Cu7 O122 174.5(4) . .
O124 Cu7 O123 91.0(4) . .
O122 Cu7 O123 88.9(4) . .
O124 Cu7 O125 88.1(4) . .
O122 Cu7 O125 91.0(4) . .
O123 Cu7 O125 169.7(4) . .
O124 Cu7 Na2 127.5(3) . 3_665
O122 Cu7 Na2 49.2(3) . 3_665
O123 Cu7 Na2 50.3(3) . 3_665
O125 Cu7 Na2 123.5(3) . 3_665
O124 Cu7 Na1 47.5(3) . 3_665
O122 Cu7 Na1 133.3(3) . 3_665
O123 Cu7 Na1 137.6(3) . 3_665
O125 Cu7 Na1 44.4(3) . 3_665
Na2 Cu7 Na1 158.11(18) 3_665 3_665
O130 Cu8 O127 92.8(4) . .
O130 Cu8 O128 176.1(4) . .
O127 Cu8 O128 88.7(4) . .
O130 Cu8 O129 87.1(4) . .
O127 Cu8 O129 177.2(4) . .
O128 Cu8 O129 91.5(4) . .
O130 Cu8 Na7 132.8(3) . 3_665
O127 Cu8 Na7 51.7(3) . 3_665
O128 Cu8 Na7 50.5(3) . 3_665
O129 Cu8 Na7 126.8(3) . 3_665
O130 Cu8 Na1 46.4(3) . 3_665
O127 Cu8 Na1 137.2(3) . 3_665
O128 Cu8 Na1 131.2(3) . 3_665
O129 Cu8 Na1 43.5(3) . 3_665
Na7 Cu8 Na1 163.76(19) 3_665 3_665
O131 Cu9 O132 159.3(4) . .
O131 Cu9 O133 96.7(4) . .
O132 Cu9 O133 88.8(4) . .
O131 Cu9 O134 88.5(4) . .
O132 Cu9 O134 80.7(4) . .
O133 Cu9 O134 162.1(4) . .
O131 Cu9 O104 104.3(4) . .
O132 Cu9 O104 94.1(4) . .
O133 Cu9 O104 100.9(4) . .
O134 Cu9 O104 94.3(4) . .
O131 Cu9 Cu10 116.5(3) . .
O132 Cu9 Cu10 44.6(3) . .
O133 Cu9 Cu10 117.9(3) . .
O134 Cu9 Cu10 45.3(3) . .
O104 Cu9 Cu10 117.3(3) . .
O131 Cu9 P11 112.8(3) . .
O132 Cu9 P11 64.1(3) . .
O133 Cu9 P11 31.2(3) . .
O134 Cu9 P11 131.5(3) . .
O104 Cu9 P11 119.3(3) . .
Cu10 Cu9 P11 86.73(9) . .
O131 Cu9 P9 30.8(3) . .
O132 Cu9 P9 129.7(3) . .
O133 Cu9 P9 114.7(3) . .
O134 Cu9 P9 63.6(3) . .
O104 Cu9 P9 121.4(3) . .
Cu10 Cu9 P9 85.79(9) . .
P11 Cu9 P9 114.83(11) . .
O135 Cu10 O132 166.3(4) . .
O135 Cu10 O136 96.7(4) . .
O132 Cu10 O136 90.4(4) . .
O135 Cu10 O134 88.5(4) . .
O132 Cu10 O134 81.7(4) . .
O136 Cu10 O134 163.7(4) . .
O135 Cu10 O15W 95.1(5) . .
O132 Cu10 O15W 95.3(4) . .
O136 Cu10 O15W 99.7(4) . .
O134 Cu10 O15W 95.2(4) . .
O135 Cu10 Cu9 121.7(3) . .
O132 Cu10 Cu9 44.9(3) . .
O136 Cu10 Cu9 119.3(3) . .
O134 Cu10 Cu9 46.2(3) . .
O15W Cu10 Cu9 119.1(3) . .
O29 P1 O22 112.5(5) . .
O29 P1 O18 111.8(5) . .
O22 P1 O18 109.4(5) . .
O29 P1 O6 107.2(5) . .
O22 P1 O6 107.8(5) . .
O18 P1 O6 108.1(5) . .
O53 P2 O39 110.1(5) . .
O53 P2 O46 110.3(5) . .
O39 P2 O46 110.0(5) . .
O53 P2 O112 108.6(5) . .
O39 P2 O112 110.0(5) . .
O46 P2 O112 107.7(5) . .
O66 P3 O61 110.7(5) . .
O66 P3 O75 110.3(5) . .
O61 P3 O75 109.6(5) . .
O66 P3 O111 107.7(5) . .
O61 P3 O111 109.4(5) . .
O75 P3 O111 109.1(5) . .
O94 P4 O101 111.3(5) . .
O94 P4 O87 112.6(5) . .
O101 P4 O87 110.1(6) . .
O94 P4 O107 107.3(5) . .
O101 P4 O107 105.2(5) . .
O87 P4 O107 110.1(5) . .
O137 P5 O129 112.0(6) . .
O137 P5 O115 110.5(6) . .
O129 P5 O115 109.3(6) . .
O137 P5 C16 112.6(6) . .
O129 P5 C16 107.1(6) . .
O115 P5 C16 105.0(6) . .
O137 P5 Cu5 147.3(5) . .
O129 P5 Cu5 94.5(4) . .
O115 P5 Cu5 39.5(4) . .
C16 P5 Cu5 74.9(4) . .
O128 P6 O138 110.5(6) . .
O128 P6 O119 111.6(6) . .
O138 P6 O119 111.8(6) . .
O128 P6 C16 108.8(6) . .
O138 P6 C16 108.9(6) . .
O119 P6 C16 105.1(6) . .
O139 P7 O116 112.1(6) . .
O139 P7 O124 113.9(6) . .
O116 P7 O124 108.6(5) . .
O139 P7 C6 111.3(6) . .
O116 P7 C6 101.9(6) . .
O124 P7 C6 108.4(6) . .
O139 P7 Cu5 152.0(4) . .
O116 P7 Cu5 42.0(4) . .
O124 P7 Cu5 89.2(4) . .
C6 P7 Cu5 73.2(4) . .
O123 P8 O120 110.9(6) . .
O123 P8 O140 111.1(5) . .
O120 P8 O140 112.0(6) . .
O123 P8 C6 109.0(6) . .
O120 P8 C6 104.1(6) . .
O140 P8 C6 109.5(6) . .
O141 P9 O125 113.5(6) . .
O141 P9 O131 112.4(6) . .
O125 P9 O131 108.8(5) . .
O141 P9 C11 112.3(6) . .
O125 P9 C11 105.9(6) . .
O131 P9 C11 103.3(6) . .
O141 P9 Cu9 149.1(4) . .
O125 P9 Cu9 92.2(4) . .
O131 P9 Cu9 39.4(4) . .
C11 P9 Cu9 73.9(4) . .
O142 P10 O135 111.9(6) . .
O142 P10 O122 111.4(6) . .
O135 P10 O122 110.0(6) . .
O142 P10 C11 110.2(6) . .
O135 P10 C11 104.7(6) . .
O122 P10 C11 108.5(6) . .
O143 P11 O133 112.4(6) . .
O143 P11 O130 113.2(6) . .
O133 P11 O130 108.0(5) . .
O143 P11 C1 112.1(6) . .
O133 P11 C1 103.0(6) . .
O130 P11 C1 107.4(6) . .
O143 P11 Cu9 151.5(5) . .
O133 P11 Cu9 41.5(4) . .
O130 P11 Cu9 90.2(4) . .
C1 P11 Cu9 73.1(4) . .
O144 P12 O127 111.6(6) . .
O144 P12 O136 112.1(6) . .
O127 P12 O136 109.8(5) . .
O144 P12 C1 108.8(6) . .
O127 P12 C1 108.9(6) . .
O136 P12 C1 105.4(6) . .
W1 O1 Na6 153.5(6) . .
W1 O2 W6 149.8(5) . .
W1 O3 W7 148.6(5) . .
W1 O4 W3 123.5(5) . .
W2 O5 W1 122.4(5) . .
P1 O6 W2 125.3(5) . .
P1 O6 W3 123.0(5) . .
W2 O6 W3 92.6(3) . .
P1 O6 W1 123.7(5) . .
W2 O6 W1 91.9(3) . .
W3 O6 W1 90.7(3) . .
W2 O7 Cu5 163.7(6) 4_476 .
W2 O8 W9 147.9(5) . .
W2 O9 W8 148.3(5) . .
W2 O10 W3 121.9(4) . .
W3 O11 Na10 161.2(6) . .
W3 O12 W4 149.0(5) . .
W3 O13 W5 150.1(5) . .
W4 O15 W11 166.3(6) . .
W5 O16 W4 155.0(5) . .
W9 O17 W4 122.8(5) . .
P1 O18 W4 129.4(5) . .
P1 O18 W9 126.6(5) . .
W4 O18 W9 89.9(3) . .
W5 O20 W12 165.0(6) . .
W5 O21 W6 121.9(5) . .
P1 O22 W5 130.4(5) . .
P1 O22 W6 128.4(5) . .
W5 O22 W6 89.9(3) . .
W6 O24 W13 162.2(5) . .
W7 O25 W6 154.7(6) . .
W7 O26 Na4 110.6(4) . .
W7 O27 W14 164.2(6) . .
W7 O27 Na4 89.9(3) . .
W14 O27 Na4 90.7(3) . .
W8 O28 W7 119.8(5) . .
P1 O29 W7 128.1(5) . .
P1 O29 W8 129.5(5) . .
W7 O29 W8 90.3(3) . .
W8 O31 W15 163.7(5) . .
W8 O32 W9 155.6(5) . .
W9 O34 W10 166.4(5) . .
W10 O35 Cu2 139.5(5) . .
W10 O36 Na3 134.3(5) . 4_576
W10 O36 Na8 133.2(5) . 4_576
Na3 O36 Na8 92.4(4) 4_576 4_576
W15 O37 W10 146.4(5) . .
W10 O38 W11 119.8(4) . .
P2 O39 W11 128.4(5) . .
P2 O39 W10 128.2(5) . .
W11 O39 W10 89.6(3) . .
W11 O40 Cu2 139.4(5) . .
W12 O42 W11 148.4(6) . .
W12 O43 Na11 166.8(6) . .
W12 O44 Cu3 140.3(5) . .
W13 O45 W12 121.9(5) . .
P2 O46 W12 126.7(5) . .
P2 O46 W13 127.2(5) . .
W12 O46 W13 91.5(3) . .
W13 O48 Cu4 132.5(5) . .
W13 O48 Cu3 128.2(4) . .
Cu4 O48 Cu3 95.5(4) . .
W13 O49 W14 144.0(5) . .
W14 O50 Na9 139.3(6) . .
W14 O50 Na4 118.6(5) . .
Na9 O50 Na4 94.0(4) . .
W14 O51 Cu4 134.1(5) . .
W14 O51 Cu1 126.9(5) . .
Cu4 O51 Cu1 94.9(4) . .
W14 O52 W15 121.7(5) . .
P2 O53 W15 126.5(5) . .
P2 O53 W14 127.5(5) . .
W15 O53 W14 91.1(3) . .
W15 O54 Na5 138.6(5) . 4_576
W15 O55 Cu1 140.0(5) . .
W16 O57 Cu4 141.0(6) . .
W16 O58 W17 147.3(5) . .
W23 O59 W16 166.2(6) . .
W21 O60 W16 119.1(5) . .
P3 O61 W21 129.4(5) . .
P3 O61 W16 128.4(5) . .
W21 O61 W16 89.7(3) . .
W17 O63 Cu1 140.1(5) . .
W18 O64 W17 122.8(5) . .
W24 O65 W17 164.3(5) . .
P3 O66 W17 127.2(5) . .
P3 O66 W18 127.5(5) . .
W17 O66 W18 91.0(3) . .
W18 O68 Cu2 132.8(5) . .
W18 O68 Cu1 128.7(4) . .
Cu2 O68 Cu1 95.6(4) . .
W18 O69 W19 144.8(5) . .
W25 O70 W18 163.7(6) . .
W19 O71 Na4 139.6(5) . 4_576
W19 O71 Na9 118.1(5) . 4_576
Na4 O71 Na9 95.9(4) 4_576 4_576
W19 O72 Cu2 134.4(5) . .
W19 O72 Cu3 127.3(5) . .
Cu2 O72 Cu3 93.8(4) . .
W19 O73 W20 120.9(5) . .
W26 O74 W19 162.6(6) . .
W26 O74 Na9 88.6(4) . 4_576
W19 O74 Na9 90.3(4) . 4_576
P3 O75 W20 126.1(5) . .
P3 O75 W19 126.1(5) . .
W20 O75 W19 91.2(3) . .
W20 O77 Cu3 141.0(5) . .
W21 O78 W20 146.4(5) . .
W27 O79 W20 163.3(5) . .
W21 O80 Cu4 139.8(5) . .
W22 O82 W21 165.1(5) . .
W27 O84 W22 156.7(6) . .
W23 O85 W22 121.9(5) . .
W28 O86 W22 148.3(5) . .
P4 O87 W22 127.7(5) . .
P4 O87 W23 126.7(6) . .
W22 O87 W23 90.5(3) . .
W24 O89 W23 156.2(6) . .
W29 O90 W23 149.5(5) . .
W24 O92 W25 121.1(5) . .
W29 O93 W24 150.3(6) . .
P4 O94 W25 131.2(5) . .
P4 O94 W24 128.1(5) . .
W25 O94 W24 89.6(3) . .
W30 O96 W25 149.2(6) . .
W26 O97 W25 155.3(5) . .
W26 O98 Na9 108.0(5) . 4_576
W27 O99 W26 120.5(5) . .
W30 O100 W26 149.0(6) . .
P4 O101 W26 128.3(6) . .
P4 O101 W27 130.6(5) . .
W26 O101 W27 90.5(3) . .
W28 O103 W27 150.6(5) . .
W28 O104 Cu9 165.3(6) . .
W29 O105 W28 123.6(5) . .
W28 O106 W30 123.6(5) . .
P4 O107 W28 124.4(6) . .
P4 O107 W30 125.2(5) . .
W28 O107 W30 92.2(3) . .
P4 O107 W29 121.7(5) . .
W28 O107 W29 92.6(3) . .
W30 O107 W29 91.5(3) . .
W29 O109 W30 122.9(5) . .
P3 O111 Cu1 125.8(6) . .
P3 O111 Cu3 126.0(5) . .
Cu1 O111 Cu3 97.3(4) . .
P2 O112 Cu3 125.7(5) . .
P2 O112 Cu1 124.7(5) . .
Cu3 O112 Cu1 98.1(4) . .
P2 O112 Cu2 117.2(5) . .
Cu3 O112 Cu2 91.5(3) . .
Cu1 O112 Cu2 90.1(3) . .
Cu2 O113 Na4 111.3(4) . 4_576
Cu4 O114 Na9 115.5(6) . .
P5 O115 Cu5 109.9(6) . .
P7 O116 Cu5 106.3(5) . .
C6 O117 Cu6 116.9(8) . .
C6 O117 Cu5 115.4(8) . .
Cu6 O117 Cu5 89.9(4) . .
C16 O118 Cu6 116.6(7) . .
C16 O118 Cu5 116.6(8) . .
Cu6 O118 Cu5 89.3(4) . .
P6 O119 Cu6 117.6(6) . .
P8 O120 Cu6 118.1(6) . .
P10 O122 Cu7 127.8(6) . .
P10 O122 Na2 138.0(6) . 3_665
Cu7 O122 Na2 92.9(4) . 3_665
P8 O123 Cu7 126.1(6) . .
P8 O123 Na2 142.1(6) . 3_665
Cu7 O123 Na2 91.6(4) . 3_665
P7 O124 Cu7 124.2(6) . .
P7 O124 Na1 133.9(6) . 3_665
Cu7 O124 Na1 96.3(4) . 3_665
P9 O125 Cu7 123.0(5) . .
P9 O125 Na1 131.0(6) . 3_665
Cu7 O125 Na1 98.8(4) . 3_665
P12 O127 Cu8 121.3(6) . .
P12 O127 Na7 149.6(6) . 3_665
Cu8 O127 Na7 88.0(4) . 3_665
P6 O128 Cu8 126.5(6) . .
P6 O128 Na7 142.8(6) . 3_665
Cu8 O128 Na7 89.2(4) . 3_665
P5 O129 Cu8 121.2(6) . .
P5 O129 Na1 133.1(6) . 3_665
Cu8 O129 Na1 100.0(4) . 3_665
P11 O130 Cu8 122.2(6) . .
P11 O130 Na1 136.7(6) . 3_665
Cu8 O130 Na1 97.2(4) . 3_665
P9 O131 Cu9 109.8(5) . .
C1 O132 Cu10 116.6(8) . .
C1 O132 Cu9 115.9(8) . .
Cu10 O132 Cu9 90.6(4) . .
P11 O133 Cu9 107.3(5) . .
C11 O134 Cu10 115.6(8) . .
C11 O134 Cu9 114.9(8) . .
Cu10 O134 Cu9 88.5(4) . .
P10 O135 Cu10 118.0(6) . .
P12 O136 Cu10 115.2(6) . .
O132 C1 C2 105.4(10) . .
O132 C1 P11 106.1(9) . .
C2 C1 P11 114.7(10) . .
O132 C1 P12 107.9(9) . .
C2 C1 P12 112.6(10) . .
P11 C1 P12 109.6(7) . .
C3 C2 C1 115.3(12) . .
C3 C2 H2A 108.5 . .
C1 C2 H2A 108.5 . .
C3 C2 H2B 108.5 . .
C1 C2 H2B 108.5 . .
H2A C2 H2B 107.5 . .
C4 C3 C2 110.4(12) . .
C4 C3 H3A 109.6 . .
C2 C3 H3A 109.6 . .
C4 C3 H3B 109.6 . .
C2 C3 H3B 109.6 . .
H3A C3 H3B 108.1 . .
C3 C4 N5 111.0(12) . .
C3 C4 H4A 109.4 . .
N5 C4 H4A 109.4 . .
C3 C4 H4B 109.4 . .
N5 C4 H4B 109.4 . .
H4A C4 H4B 108.0 . .
C4 N5 H5A 109.5 . .
C4 N5 H5B 109.5 . .
H5A N5 H5B 109.5 . .
C4 N5 H5C 109.5 . .
H5A N5 H5C 109.5 . .
H5B N5 H5C 109.5 . .
O117 C6 C7 111.2(11) . .
O117 C6 P7 105.5(8) . .
C7 C6 P7 113.5(10) . .
O117 C6 P8 106.8(9) . .
C7 C6 P8 111.2(9) . .
P7 C6 P8 108.3(7) . .
C6 C7 C8 114.1(11) . .
C6 C7 H7A 108.7 . .
C8 C7 H7A 108.7 . .
C6 C7 H7B 108.7 . .
C8 C7 H7B 108.7 . .
H7A C7 H7B 107.6 . .
C9 C8 C7 109.0(12) . .
C9 C8 H8A 109.9 . .
C7 C8 H8A 109.9 . .
C9 C8 H8B 109.9 . .
C7 C8 H8B 109.9 . .
H8A C8 H8B 108.3 . .
N10 C9 C8 109.1(13) . .
N10 C9 H9A 109.9 . .
C8 C9 H9A 109.9 . .
N10 C9 H9B 109.9 . .
C8 C9 H9B 109.9 . .
H9A C9 H9B 108.3 . .
C9 N10 H10A 109.5 . .
C9 N10 H10B 109.5 . .
H10A N10 H10B 109.5 . .
C9 N10 H10C 109.5 . .
H10A N10 H10C 109.5 . .
H10B N10 H10C 109.5 . .
O134 C11 C12 105.1(11) . .
O134 C11 P9 107.0(9) . .
C12 C11 P9 115.0(10) . .
O134 C11 P10 106.8(9) . .
C12 C11 P10 109.8(10) . .
P9 C11 P10 112.5(7) . .
C13 C12 C11 115.8(12) . .
C13 C12 H12A 108.3 . .
C11 C12 H12A 108.3 . .
C13 C12 H12B 108.3 . .
C11 C12 H12B 108.3 . .
H12A C12 H12B 107.4 . .
C12 C13 C14 108.9(12) . .
C12 C13 H13A 109.9 . .
C14 C13 H13A 109.9 . .
C12 C13 H13B 109.9 . .
C14 C13 H13B 109.9 . .
H13A C13 H13B 108.3 . .
N15 C14 C13 112.3(12) . .
N15 C14 H14A 109.1 . .
C13 C14 H14A 109.1 . .
N15 C14 H14B 109.1 . .
C13 C14 H14B 109.1 . .
H14A C14 H14B 107.9 . .
C14 N15 H15A 109.5 . .
C14 N15 H15B 109.5 . .
H15A N15 H15B 109.5 . .
C14 N15 H15C 109.5 . .
H15A N15 H15C 109.5 . .
H15B N15 H15C 109.5 . .
C17 C16 O118 107.3(10) . .
C17 C16 P6 112.0(10) . .
O118 C16 P6 106.6(9) . .
C17 C16 P5 113.9(10) . .
O118 C16 P5 104.6(8) . .
P6 C16 P5 111.7(7) . .
C16 C17 C18 116.7(11) . .
C16 C17 H17A 108.1 . .
C18 C17 H17A 108.1 . .
C16 C17 H17B 108.1 . .
C18 C17 H17B 108.1 . .
H17A C17 H17B 107.3 . .
C19 C18 C17 109.9(12) . .
C19 C18 H18A 109.7 . .
C17 C18 H18A 109.7 . .
C19 C18 H18B 109.7 . .
C17 C18 H18B 109.7 . .
H18A C18 H18B 108.2 . .
N20 C19 C18 111.5(12) . .
N20 C19 H19A 109.3 . .
C18 C19 H19A 109.3 . .
N20 C19 H19B 109.3 . .
C18 C19 H19B 109.3 . .
H19A C19 H19B 108.0 . .
C19 N20 H20A 109.5 . .
C19 N20 H20B 109.5 . .
H20A N20 H20B 109.5 . .
C19 N20 H20C 109.5 . .
H20A N20 H20C 109.5 . .
H20B N20 H20C 109.5 . .
O129 Na1 O125 128.9(5) 3_665 3_665
O129 Na1 O130 70.8(4) 3_665 3_665
O125 Na1 O130 90.5(4) 3_665 3_665
O129 Na1 O124 89.8(4) 3_665 3_665
O125 Na1 O124 70.3(4) 3_665 3_665
O130 Na1 O124 135.1(5) 3_665 3_665
O129 Na1 O21W 92.1(5) 3_665 3_665
O125 Na1 O21W 131.5(6) 3_665 3_665
O130 Na1 O21W 131.7(6) 3_665 3_665
O124 Na1 O21W 87.5(5) 3_665 3_665
O129 Na1 O24W 129.2(7) 3_665 1_554
O125 Na1 O24W 93.9(6) 3_665 1_554
O130 Na1 O24W 84.7(6) 3_665 1_554
O124 Na1 O24W 135.0(7) 3_665 1_554
O21W Na1 O24W 71.7(7) 3_665 1_554
O129 Na1 Cu8 36.5(3) 3_665 3_665
O125 Na1 Cu8 105.4(3) 3_665 3_665
O130 Na1 Cu8 36.5(3) 3_665 3_665
O124 Na1 Cu8 108.7(3) 3_665 3_665
O21W Na1 Cu8 122.7(5) 3_665 3_665
O24W Na1 Cu8 116.1(6) 1_554 3_665
O129 Na1 Cu7 103.7(3) 3_665 3_665
O125 Na1 Cu7 36.8(2) 3_665 3_665
O130 Na1 Cu7 108.3(3) 3_665 3_665
O124 Na1 Cu7 36.2(2) 3_665 3_665
O21W Na1 Cu7 119.8(5) 3_665 3_665
O24W Na1 Cu7 126.4(6) 1_554 3_665
Cu8 Na1 Cu7 100.5(2) 3_665 3_665
O122 Na2 O11W 88.5(4) 3_665 1_554
O122 Na2 O28W 174.1(5) 3_665 1_554
O11W Na2 O28W 91.2(7) 1_554 1_554
O122 Na2 O123 68.8(4) 3_665 3_665
O11W Na2 O123 89.9(4) 1_554 3_665
O28W Na2 O123 105.3(5) 1_554 3_665
O122 Na2 O22W 85.7(5) 3_665 1_554
O11W Na2 O22W 87.9(6) 1_554 1_554
O28W Na2 O22W 100.2(6) 1_554 1_554
O123 Na2 O22W 154.4(6) 3_665 1_554
O122 Na2 O4W 84.6(4) 3_665 1_554
O11W Na2 O4W 168.8(5) 1_554 1_554
O28W Na2 O4W 94.7(6) 1_554 1_554
O123 Na2 O4W 79.5(4) 3_665 1_554
O22W Na2 O4W 100.3(6) 1_554 1_554
O122 Na2 Cu7 37.9(2) 3_665 3_665
O11W Na2 Cu7 106.2(4) 1_554 3_665
O28W Na2 Cu7 137.0(5) 1_554 3_665
O123 Na2 Cu7 38.1(2) 3_665 3_665
O22W Na2 Cu7 119.0(5) 1_554 3_665
O4W Na2 Cu7 63.2(3) 1_554 3_665
O1W Na3 O13W 92.7(5) 1_554 1_554
O1W Na3 O7W 175.1(5) 1_554 1_554
O13W Na3 O7W 88.6(5) 1_554 1_554
O1W Na3 O5W 96.6(5) 1_554 1_554
O13W Na3 O5W 86.1(5) 1_554 1_554
O7W Na3 O5W 88.3(5) 1_554 1_554
O1W Na3 O3W 81.5(4) 1_554 1_554
O13W Na3 O3W 93.9(5) 1_554 1_554
O7W Na3 O3W 93.6(5) 1_554 1_554
O5W Na3 O3W 178.1(5) 1_554 1_554
O1W Na3 O36 94.1(4) 1_554 4_575
O13W Na3 O36 172.0(5) 1_554 4_575
O7W Na3 O36 85.0(4) 1_554 4_575
O5W Na3 O36 89.0(4) 1_554 4_575
O3W Na3 O36 91.2(4) 1_554 4_575
O1W Na3 Na5 42.6(3) 1_554 .
O13W Na3 Na5 82.9(4) 1_554 .
O7W Na3 Na5 133.0(4) 1_554 .
O5W Na3 Na5 136.6(4) 1_554 .
O3W Na3 Na5 41.6(3) 1_554 .
O36 Na3 Na5 105.0(3) 4_575 .
O1W Na3 Na8 138.7(4) 1_554 .
O13W Na3 Na8 128.3(4) 1_554 .
O7W Na3 Na8 40.8(3) 1_554 .
O5W Na3 Na8 83.5(4) 1_554 .
O3W Na3 Na8 98.0(4) 1_554 .
O36 Na3 Na8 44.7(3) 4_575 .
Na5 Na3 Na8 134.7(2) . .
O71 Na4 O20W 85.3(5) 4_575 1_554
O71 Na4 O9W 105.9(5) 4_575 1_554
O20W Na4 O9W 166.5(5) 1_554 1_554
O71 Na4 O50 76.1(4) 4_575 .
O20W Na4 O50 98.5(5) 1_554 .
O9W Na4 O50 77.6(4) 1_554 .
O71 Na4 O26 161.7(4) 4_575 .
O20W Na4 O26 79.8(5) 1_554 .
O9W Na4 O26 90.3(4) 1_554 .
O50 Na4 O26 116.6(4) . .
O71 Na4 O113 85.2(4) 4_575 4_575
O20W Na4 O113 106.9(5) 1_554 4_575
O9W Na4 O113 81.8(4) 1_554 4_575
O50 Na4 O113 147.0(4) . 4_575
O26 Na4 O113 88.8(4) . 4_575
O71 Na4 O27 131.9(4) 4_575 .
O20W Na4 O27 86.8(4) 1_554 .
O9W Na4 O27 80.2(4) 1_554 .
O50 Na4 O27 58.4(3) . .
O26 Na4 O27 58.2(3) . .
O113 Na4 O27 142.0(4) 4_575 .
O71 Na4 W7 161.7(4) 4_575 .
O20W Na4 W7 86.0(4) 1_554 .
O9W Na4 W7 81.1(3) 1_554 .
O50 Na4 W7 89.3(3) . .
O26 Na4 W7 27.5(2) . .
O113 Na4 W7 112.8(3) 4_575 .
O27 Na4 W7 31.24(18) . .
O71 Na4 Na9 43.9(3) 4_575 .
O20W Na4 Na9 113.6(5) 1_554 .
O9W Na4 Na9 72.2(4) 1_554 .
O50 Na4 Na9 41.8(3) . .
O26 Na4 Na9 153.8(4) . .
O113 Na4 Na9 107.1(3) 4_575 .
O27 Na4 Na9 98.7(3) . .
W7 Na4 Na9 127.4(2) . .
O71 Na4 W14 100.4(3) 4_575 .
O20W Na4 W14 97.4(4) 1_554 .
O9W Na4 W14 73.7(3) 1_554 .
O50 Na4 W14 24.5(2) . .
O26 Na4 W14 92.2(3) . .
O113 Na4 W14 155.4(3) 4_575 .
O27 Na4 W14 34.21(18) . .
W7 Na4 W14 64.76(10) . .
Na9 Na4 W14 64.6(2) . .
O3W Na5 O54 94.0(4) 1_554 4_575
O3W Na5 O11W 91.9(5) 1_554 1_554
O54 Na5 O11W 174.1(5) 4_575 1_554
O3W Na5 O23W 98.0(6) 1_554 1_554
O54 Na5 O23W 90.6(5) 4_575 1_554
O11W Na5 O23W 88.6(6) 1_554 1_554
O3W Na5 O1W 80.9(4) 1_554 1_554
O54 Na5 O1W 90.5(4) 4_575 1_554
O11W Na5 O1W 90.5(4) 1_554 1_554
O23W Na5 O1W 178.5(6) 1_554 1_554
O3W Na5 O17W 172.5(5) 1_554 1_554
O54 Na5 O17W 83.0(5) 4_575 1_554
O11W Na5 O17W 91.2(5) 1_554 1_554
O23W Na5 O17W 88.9(6) 1_554 1_554
O1W Na5 O17W 92.3(5) 1_554 1_554
O3W Na5 Na3 42.6(3) 1_554 .
O54 Na5 Na3 104.3(3) 4_575 .
O11W Na5 Na3 80.2(3) 1_554 .
O23W Na5 Na3 137.7(5) 1_554 .
O1W Na5 Na3 40.9(3) 1_554 .
O17W Na5 Na3 131.6(5) 1_554 .
O14W Na6 O1 93.8(5) 1_554 .
O14W Na6 O16W 90.4(5) 1_554 1_554
O1 Na6 O16W 175.4(5) . 1_554
O14W Na6 O6W 166.1(6) 1_554 1_554
O1 Na6 O6W 91.4(4) . 1_554
O16W Na6 O6W 84.1(5) 1_554 1_554
O14W Na6 O10W 104.3(6) 1_554 1_554
O1 Na6 O10W 83.0(5) . 1_554
O16W Na6 O10W 97.5(6) 1_554 1_554
O6W Na6 O10W 89.2(5) 1_554 1_554
O14W Na6 O12W 86.9(5) 1_554 1_554
O1 Na6 O12W 79.8(4) . 1_554
O16W Na6 O12W 98.8(6) 1_554 1_554
O6W Na6 O12W 81.3(5) 1_554 1_554
O10W Na6 O12W 160.2(6) 1_554 1_554
O14W Na6 Na8 124.3(4) 1_554 .
O1 Na6 Na8 97.4(3) . .
O16W Na6 Na8 78.9(5) 1_554 .
O6W Na6 Na8 42.0(3) 1_554 .
O10W Na6 Na8 131.1(5) 1_554 .
O12W Na6 Na8 42.8(3) 1_554 .
O128 Na7 O19W 109.8(6) 3_665 1_554
O128 Na7 O127 71.0(4) 3_665 3_665
O19W Na7 O127 102.2(5) 1_554 3_665
O128 Na7 O18W 150.7(5) 3_665 1_554
O19W Na7 O18W 98.7(6) 1_554 1_554
O127 Na7 O18W 109.9(5) 3_665 1_554
O128 Na7 O25W 88.1(5) 3_665 1_654
O19W Na7 O25W 82.2(6) 1_554 1_654
O127 Na7 O25W 159.0(5) 3_665 1_654
O18W Na7 O25W 89.4(6) 1_554 1_654
O128 Na7 O2W 80.9(4) 3_665 1_554
O19W Na7 O2W 167.7(6) 1_554 1_554
O127 Na7 O2W 75.1(4) 3_665 1_554
O18W Na7 O2W 71.5(5) 1_554 1_554
O25W Na7 O2W 104.7(5) 1_654 1_554
O128 Na7 Cu8 40.3(3) 3_665 3_665
O19W Na7 Cu8 130.0(5) 1_554 3_665
O127 Na7 Cu8 40.3(3) 3_665 3_665
O18W Na7 Cu8 121.9(4) 1_554 3_665
O25W Na7 Cu8 122.2(4) 1_654 3_665
O2W Na7 Cu8 54.9(3) 1_554 3_665
O128 Na7 Na10 139.3(4) 3_665 3_765
O19W Na7 Na10 34.8(4) 1_554 3_765
O127 Na7 Na10 123.5(4) 3_665 3_765
O18W Na7 Na10 66.1(4) 1_554 3_765
O25W Na7 Na10 71.3(4) 1_654 3_765
O2W Na7 Na10 137.4(4) 1_554 3_765
Cu8 Na7 Na10 162.1(3) 3_665 3_765
O26W Na8 O7W 167.2(5) 1_554 1_554
O26W Na8 O27W 93.4(6) 1_554 1_554
O7W Na8 O27W 88.1(6) 1_554 1_554
O26W Na8 O6W 92.1(5) 1_554 1_554
O7W Na8 O6W 86.5(5) 1_554 1_554
O27W Na8 O6W 174.5(7) 1_554 1_554
O26W Na8 O12W 90.5(5) 1_554 1_554
O7W Na8 O12W 102.1(5) 1_554 1_554
O27W Na8 O12W 94.9(6) 1_554 1_554
O6W Na8 O12W 85.1(5) 1_554 1_554
O26W Na8 O36 83.4(4) 1_554 4_575
O7W Na8 O36 83.8(4) 1_554 4_575
O27W Na8 O36 100.3(6) 1_554 4_575
O6W Na8 O36 80.3(4) 1_554 4_575
O12W Na8 O36 163.9(5) 1_554 4_575
O26W Na8 Na6 105.9(4) 1_554 .
O7W Na8 Na6 81.5(4) 1_554 .
O27W Na8 Na6 135.6(6) 1_554 .
O6W Na8 Na6 42.2(3) 1_554 .
O12W Na8 Na6 46.6(3) 1_554 .
O36 Na8 Na6 121.1(3) 4_575 .
O26W Na8 Na3 126.0(4) 1_554 .
O7W Na8 Na3 41.3(3) 1_554 .
O27W Na8 Na3 99.9(5) 1_554 .
O6W Na8 Na3 76.7(3) 1_554 .
O12W Na8 Na3 139.1(4) 1_554 .
O36 Na8 Na3 42.9(3) 4_575 .
Na6 Na8 Na3 100.0(2) . .
O33W Na9 O50 85.5(7) 4_575 .
O33W Na9 O114 102.8(8) 4_575 .
O50 Na9 O114 83.5(5) . .
O33W Na9 O71 104.4(8) 4_575 4_575
O50 Na9 O71 75.0(4) . 4_575
O114 Na9 O71 143.5(6) . 4_575
O33W Na9 O98 79.8(7) 4_575 4_575
O50 Na9 O98 162.0(6) . 4_575
O114 Na9 O98 89.8(5) . 4_575
O71 Na9 O98 118.5(5) 4_575 4_575
O33W Na9 O74 89.9(7) 4_575 4_575
O50 Na9 O74 130.8(5) . 4_575
O114 Na9 O74 144.7(5) . 4_575
O71 Na9 O74 58.9(4) 4_575 4_575
O98 Na9 O74 59.8(4) 4_575 4_575
O33W Na9 W26 87.5(6) 4_575 4_575
O50 Na9 W26 161.3(5) . 4_575
O114 Na9 W26 115.0(5) . 4_575
O71 Na9 W26 90.1(4) 4_575 4_575
O98 Na9 W26 28.5(2) 4_575 4_575
O74 Na9 W26 31.8(2) 4_575 4_575
O33W Na9 Na4 116.8(7) 4_575 .
O50 Na9 Na4 44.2(3) . .
O114 Na9 Na4 105.1(4) . .
O71 Na9 Na4 40.2(3) 4_575 .
O98 Na9 Na4 153.5(5) 4_575 .
O74 Na9 Na4 97.9(4) 4_575 .
W26 Na9 Na4 126.8(3) 4_575 .
O33W Na9 W19 102.1(7) 4_575 4_575
O50 Na9 W19 99.3(4) . 4_575
O114 Na9 W19 155.1(5) . 4_575
O71 Na9 W19 24.7(2) 4_575 4_575
O98 Na9 W19 93.8(4) 4_575 4_575
O74 Na9 W19 34.4(2) 4_575 4_575
W26 Na9 W19 65.34(18) 4_575 4_575
Na4 Na9 W19 63.6(2) . 4_575
O11 Na10 O19W 104.8(6) . 3_766
O11 Na10 Na10 119.9(6) . 3_765
O19W Na10 Na10 134.6(6) 3_766 3_765
O11 Na10 Na7 76.3(4) . 3_765
O19W Na10 Na7 32.4(4) 3_766 3_765
Na10 Na10 Na7 162.3(4) 3_765 3_765
Na3 O1W Na5 96.5(4) 1_556 1_556
Na5 O3W Na3 95.9(5) 1_556 1_556
Na8 O6W Na6 95.8(5) 1_556 1_556
Na8 O7W Na3 97.9(5) 1_556 1_556
Na2 O11W Na5 137.7(6) 1_556 1_556
Na8 O12W Na6 90.6(5) 1_556 1_556
Na7 O19W Na10 112.8(7) 1_556 3_766

loop_
_geom_bond_atom_site_label_1
_geom_bond_atom_site_label_2
_geom_bond_distance
_geom_bond_site_symmetry_2
W1 O1 1.709(10) .
W1 O2 1.861(9) .
W1 O3 1.895(9) .
W1 O4 1.920(9) .
W1 O5 1.951(9) .
W1 O6 2.396(9) .
W2 O7 1.732(10) 4_675
W2 O8 1.863(9) .
W2 O9 1.868(9) .
W2 O5 1.935(9) .
W2 O10 1.937(9) .
W2 O6 2.342(9) .
W3 O11 1.733(10) .
W3 O13 1.857(9) .
W3 O12 1.880(9) .
W3 O4 1.942(9) .
W3 O10 1.974(9) .
W3 O6 2.387(9) .
W4 O14 1.713(9) .
W4 O15 1.811(9) .
W4 O16 1.900(9) .
W4 O17 1.938(9) .
W4 O12 1.977(9) .
W4 O18 2.355(9) .
W5 O19 1.729(9) .
W5 O20 1.796(9) .
W5 O16 1.887(9) .
W5 O21 1.908(9) .
W5 O13 2.009(9) .
W5 O22 2.337(9) .
W6 O23 1.715(10) .
W6 O24 1.803(9) .
W6 O25 1.907(10) .
W6 O21 1.915(9) .
W6 O2 2.004(9) .
W6 O22 2.396(9) .
W7 O26 1.715(9) .
W7 O27 1.805(9) .
W7 O25 1.878(10) .
W7 O28 1.957(9) .
W7 O3 1.975(9) .
W7 O29 2.340(9) .
W7 Na4 3.480(6) .
W8 O30 1.735(9) .
W8 O31 1.818(9) .
W8 O32 1.881(9) .
W8 O28 1.904(9) .
W8 O9 2.023(9) .
W8 O29 2.371(9) .
W9 O33 1.708(9) .
W9 O34 1.819(9) .
W9 O17 1.882(9) .
W9 O32 1.907(9) .
W9 O8 2.033(9) .
W9 O18 2.392(9) .
W10 O36 1.750(9) .
W10 O35 1.779(8) .
W10 O37 1.913(9) .
W10 O38 1.927(9) .
W10 O34 2.033(9) .
W10 O39 2.384(9) .
W11 O41 1.726(9) .
W11 O40 1.782(9) .
W11 O42 1.900(9) .
W11 O38 1.954(9) .
W11 O15 2.045(9) .
W11 O39 2.379(8) .
W12 O43 1.743(9) .
W12 O44 1.794(9) .
W12 O42 1.897(9) .
W12 O45 1.945(9) .
W12 O20 2.065(9) .
W12 O46 2.310(9) .
W13 O47 1.717(9) .
W13 O48 1.803(9) .
W13 O45 1.899(9) .
W13 O49 1.904(9) .
W13 O24 2.052(9) .
W13 O46 2.382(9) .
W14 O50 1.719(9) .
W14 O51 1.785(9) .
W14 O52 1.908(9) .
W14 O49 1.920(9) .
W14 O27 2.043(9) .
W14 O53 2.363(8) .
W14 Na4 3.634(6) .
W15 O54 1.703(9) .
W15 O55 1.781(9) .
W15 O37 1.882(9) .
W15 O52 1.933(9) .
W15 O31 2.071(9) .
W15 O53 2.337(9) .
W16 O56 1.733(9) .
W16 O57 1.768(9) .
W16 O58 1.891(9) .
W16 O60 1.951(10) .
W16 O59 2.054(9) .
W16 O61 2.397(9) .
W17 O62 1.738(9) .
W17 O63 1.774(9) .
W17 O58 1.914(9) .
W17 O64 1.935(9) .
W17 O65 2.043(9) .
W17 O66 2.314(9) .
W18 O67 1.699(9) .
W18 O68 1.797(9) .
W18 O69 1.894(9) .
W18 O64 1.896(9) .
W18 O70 2.065(9) .
W18 O66 2.403(9) .
W19 O71 1.716(9) .
W19 O72 1.775(9) .
W19 O69 1.915(9) .
W19 O73 1.916(9) .
W19 O74 2.044(9) .
W19 O75 2.378(9) .
W19 Na9 3.617(11) 4_576
W20 O76 1.708(10) .
W20 O77 1.791(9) .
W20 O78 1.914(9) .
W20 O73 1.935(9) .
W20 O79 2.078(9) .
W20 O75 2.309(10) .
W21 O81 1.722(10) .
W21 O80 1.789(9) .
W21 O78 1.890(9) .
W21 O60 1.926(9) .
W21 O82 2.056(9) .
W21 O61 2.343(9) .
W22 O83 1.710(9) .
W22 O82 1.809(9) .
W22 O84 1.916(9) .
W22 O85 1.922(9) .
W22 O86 1.997(9) .
W22 O87 2.355(10) .
W23 O88 1.736(9) .
W23 O59 1.806(9) .
W23 O89 1.902(10) .
W23 O85 1.919(10) .
W23 O90 1.993(9) .
W23 O87 2.373(9) .
W24 O91 1.725(9) .
W24 O65 1.815(9) .
W24 O89 1.875(10) .
W24 O92 1.918(9) .
W24 O93 1.995(9) .
W24 O94 2.382(9) .
W25 O95 1.714(9) .
W25 O70 1.777(9) .
W25 O97 1.902(10) .
W25 O92 1.922(9) .
W25 O96 2.000(9) .
W25 O94 2.365(9) .
W26 O98 1.727(9) .
W26 O74 1.817(9) .
W26 O97 1.886(10) .
W26 O99 1.936(10) .
W26 O100 1.994(9) .
W26 O101 2.345(9) .
W26 Na9 3.446(10) 4_576
W27 O102 1.741(12) .
W27 O79 1.810(9) .
W27 O84 1.863(9) .
W27 O99 1.909(9) .
W27 O103 2.008(9) .
W27 O101 2.357(10) .
W28 O104 1.749(10) .
W28 O103 1.862(9) .
W28 O86 1.888(10) .
W28 O106 1.933(10) .
W28 O105 1.949(10) .
W28 O107 2.359(9) .
W29 O108 1.734(10) .
W29 O90 1.862(10) .
W29 O93 1.862(10) .
W29 O109 1.937(10) .
W29 O105 1.940(10) .
W29 O107 2.382(9) .
W30 O110 1.710(10) .
W30 O96 1.866(9) .
W30 O100 1.875(10) .
W30 O106 1.937(10) .
W30 O109 1.941(10) .
W30 O107 2.373(9) .
Cu1 O55 1.940(9) .
Cu1 O63 1.941(9) .
Cu1 O111 2.032(9) .
Cu1 O112 2.046(9) .
Cu1 O68 2.317(9) .
Cu1 O51 2.371(9) .
Cu2 O40 1.962(9) .
Cu2 O68 1.971(9) .
Cu2 O35 1.972(9) .
Cu2 O72 1.989(9) .
Cu2 O113 2.377(10) .
Cu2 O112 2.436(9) .
Cu3 O77 1.926(9) .
Cu3 O44 1.934(9) .
Cu3 O112 2.024(9) .
Cu3 O111 2.063(9) .
Cu3 O48 2.333(9) .
Cu3 O72 2.387(9) .
Cu4 O80 1.953(9) .
Cu4 O57 1.962(10) .
Cu4 O51 1.977(9) .
Cu4 O48 1.980(9) .
Cu4 O114 2.377(10) .
Cu5 O115 1.939(10) .
Cu5 O117 1.962(9) .
Cu5 O116 1.967(10) .
Cu5 O118 1.984(10) .
Cu5 O7 2.203(10) .
Cu5 Cu6 2.770(2) .
Cu5 P7 2.824(4) .
Cu5 P5 2.864(4) .
Cu6 O120 1.926(10) .
Cu6 O119 1.944(10) .
Cu6 O117 1.958(9) .
Cu6 O118 1.959(9) .
Cu6 O121 2.395(12) .
Cu7 O124 1.930(9) .
Cu7 O122 1.934(9) .
Cu7 O123 1.941(9) .
Cu7 O125 1.967(9) .
Cu7 Na2 3.146(6) 3_665
Cu7 Na1 3.246(6) 3_665
Cu8 O130 1.937(10) .
Cu8 O127 1.951(10) .
Cu8 O128 1.951(9) .
Cu8 O129 1.952(9) .
Cu8 Na7 3.018(7) 3_665
Cu8 Na1 3.234(6) 3_665
Cu9 O131 1.923(10) .
Cu9 O132 1.961(9) .
Cu9 O133 1.969(9) .
Cu9 O134 2.007(9) .
Cu9 O104 2.226(10) .
Cu9 Cu10 2.780(2) .
Cu9 P11 2.839(4) .
Cu9 P9 2.849(4) .
Cu10 O135 1.930(10) .
Cu10 O132 1.950(9) .
Cu10 O136 1.963(9) .
Cu10 O134 1.977(9) .
Cu10 O15W 2.321(11) .
P1 O29 1.510(10) .
P1 O22 1.533(10) .
P1 O18 1.539(10) .
P1 O6 1.572(10) .
P2 O53 1.518(9) .
P2 O39 1.526(9) .
P2 O46 1.538(10) .
P2 O112 1.576(10) .
P3 O66 1.512(10) .
P3 O61 1.531(10) .
P3 O75 1.534(10) .
P3 O111 1.553(10) .
P4 O94 1.508(10) .
P4 O101 1.533(10) .
P4 O87 1.548(10) .
P4 O107 1.579(10) .
P5 O137 1.529(11) .
P5 O129 1.547(10) .
P5 O115 1.549(11) .
P5 C16 1.849(15) .
P6 O128 1.518(10) .
P6 O138 1.532(11) .
P6 O119 1.535(11) .
P6 C16 1.840(14) .
P7 O139 1.522(11) .
P7 O116 1.547(10) .
P7 O124 1.549(10) .
P7 C6 1.868(14) .
P8 O123 1.516(10) .
P8 O120 1.542(11) .
P8 O140 1.548(11) .
P8 C6 1.902(14) .
P9 O141 1.534(11) .
P9 O125 1.536(10) .
P9 O131 1.549(10) .
P9 C11 1.842(15) .
P10 O142 1.500(10) .
P10 O135 1.530(10) .
P10 O122 1.534(10) .
P10 C11 1.866(15) .
P11 O143 1.497(10) .
P11 O133 1.541(10) .
P11 O130 1.557(10) .
P11 C1 1.857(15) .
P12 O144 1.507(11) .
P12 O127 1.548(10) .
P12 O136 1.551(10) .
P12 C1 1.863(14) .
O1 Na6 2.374(12) .
O7 W2 1.732(10) 4_476
O11 Na10 2.343(13) .
O26 Na4 2.484(11) .
O27 Na4 2.979(10) .
O36 Na3 2.449(11) 4_576
O36 Na8 2.529(12) 4_576
O43 Na11 2.298(15) .
O50 Na9 2.375(14) .
O50 Na4 2.484(11) .
O54 Na5 2.415(11) 4_576
O71 Na4 2.307(11) 4_576
O71 Na9 2.477(14) 4_576
O74 Na9 2.973(14) 4_576
O98 Na9 2.497(14) 4_576
O113 Na4 2.503(11) 4_576
O114 Na9 2.383(15) .
O117 C6 1.455(16) .
O118 C16 1.502(16) .
O122 Na2 2.385(12) 3_665
O123 Na2 2.421(11) 3_665
O124 Na1 2.407(11) 3_665
O125 Na1 2.297(11) 3_665
O127 Na7 2.370(11) 3_665
O128 Na7 2.330(12) 3_665
O129 Na1 2.261(11) 3_665
O130 Na1 2.360(11) 3_665
O132 C1 1.452(15) .
O134 C11 1.454(16) .
C1 C2 1.533(19) .
C2 C3 1.52(2) .
C2 H2A 0.9900 .
C2 H2B 0.9900 .
C3 C4 1.51(2) .
C3 H3A 0.9900 .
C3 H3B 0.9900 .
C4 N5 1.553(19) .
C4 H4A 0.9900 .
C4 H4B 0.9900 .
N5 H5A 0.9100 .
N5 H5B 0.9100 .
N5 H5C 0.9100 .
C6 C7 1.493(19) .
C7 C8 1.58(2) .
C7 H7A 0.9900 .
C7 H7B 0.9900 .
C8 C9 1.54(2) .
C8 H8A 0.9900 .
C8 H8B 0.9900 .
C9 N10 1.48(2) .
C9 H9A 0.9900 .
C9 H9B 0.9900 .
N10 H10A 0.9100 .
N10 H10B 0.9100 .
N10 H10C 0.9100 .
C11 C12 1.541(19) .
C12 C13 1.52(2) .
C12 H12A 0.9900 .
C12 H12B 0.9900 .
C13 C14 1.567(19) .
C13 H13A 0.9900 .
C13 H13B 0.9900 .
C14 N15 1.42(2) .
C14 H14A 0.9900 .
C14 H14B 0.9900 .
N15 H15A 0.9100 .
N15 H15B 0.9100 .
N15 H15C 0.9100 .
C16 C17 1.480(19) .
C17 C18 1.55(2) .
C17 H17A 0.9900 .
C17 H17B 0.9900 .
C18 C19 1.517(19) .
C18 H18A 0.9900 .
C18 H18B 0.9900 .
C19 N20 1.49(2) .
C19 H19A 0.9900 .
C19 H19B 0.9900 .
N20 H20A 0.9100 .
N20 H20B 0.9100 .
N20 H20C 0.9100 .
Na1 O129 2.261(11) 3_665
Na1 O125 2.297(11) 3_665
Na1 O130 2.360(11) 3_665
Na1 O124 2.407(11) 3_665
Na1 O21W 2.55(2) 3_665
Na1 O24W 2.64(3) 1_554
Na1 Cu8 3.234(6) 3_665
Na1 Cu7 3.246(6) 3_665
Na2 O122 2.385(12) 3_665
Na2 O11W 2.408(14) 1_554
Na2 O28W 2.413(16) 1_554
Na2 O123 2.420(11) 3_665
Na2 O22W 2.463(19) 1_554
Na2 O4W 2.468(14) 1_554
Na2 Cu7 3.146(6) 3_665
Na3 O1W 2.355(12) 1_554
Na3 O13W 2.367(15) 1_554
Na3 O7W 2.397(14) 1_554
Na3 O5W 2.424(13) 1_554
Na3 O3W 2.429(13) 1_554
Na3 O36 2.449(11) 4_575
Na3 Na5 3.573(9) .
Na3 Na8 3.594(10) .
Na4 O71 2.307(11) 4_575
Na4 O20W 2.316(17) 1_554
Na4 O9W 2.395(15) 1_554
Na4 O113 2.503(11) 4_575
Na4 Na9 3.556(12) .
Na5 O3W 2.384(14) 1_554
Na5 O54 2.415(11) 4_575
Na5 O11W 2.418(13) 1_554
Na5 O23W 2.426(18) 1_554
Na5 O1W 2.434(13) 1_554
Na5 O17W 2.452(17) 1_554
Na6 O14W 2.371(15) 1_554
Na6 O16W 2.382(15) 1_554
Na6 O6W 2.409(13) 1_554
Na6 O10W 2.431(16) 1_554
Na6 O12W 2.595(15) 1_554
Na6 Na8 3.569(10) .
Na7 O128 2.330(12) 3_665
Na7 O19W 2.361(17) 1_554
Na7 O127 2.370(11) 3_665
Na7 O18W 2.422(16) 1_554
Na7 O25W 2.494(18) 1_654
Na7 O2W 2.557(14) 1_554
Na7 Cu8 3.018(7) 3_665
Na7 Na10 4.062(13) 3_765
Na8 O26W 2.296(14) 1_554
Na8 O7W 2.369(14) 1_554
Na8 O27W 2.39(2) 1_554
Na8 O6W 2.401(14) 1_554
Na8 O12W 2.424(15) 1_554
Na8 O36 2.529(12) 4_575
Na9 O33W 1.64(2) 4_575
Na9 O71 2.477(14) 4_575
Na9 O98 2.497(14) 4_575
Na9 O74 2.974(14) 4_575
Na9 W26 3.446(10) 4_575
Na9 W19 3.617(11) 4_575
Na10 O19W 2.51(2) 3_766
Na10 Na10 3.44(2) 3_765
Na10 Na7 4.062(13) 3_765
O1W Na3 2.355(12) 1_556
O1W Na5 2.434(13) 1_556
O2W Na7 2.557(14) 1_556
O3W Na5 2.384(14) 1_556
O3W Na3 2.429(13) 1_556
O4W Na2 2.469(14) 1_556
O5W Na3 2.424(13) 1_556
O6W Na8 2.401(14) 1_556
O6W Na6 2.409(13) 1_556
O7W Na8 2.369(14) 1_556
O7W Na3 2.397(14) 1_556
O9W Na4 2.395(15) 1_556
O10W Na6 2.432(16) 1_556
O11W Na2 2.408(14) 1_556
O11W Na5 2.418(13) 1_556
O12W Na8 2.424(15) 1_556
O12W Na6 2.595(15) 1_556
O13W Na3 2.367(15) 1_556
O14W Na6 2.371(15) 1_556
O16W Na6 2.382(15) 1_556
O17W Na5 2.452(17) 1_556
O18W Na7 2.422(16) 1_556
O19W Na7 2.361(17) 1_556
O19W Na10 2.51(2) 3_766
O20W Na4 2.316(17) 1_556
O21W Na1 2.55(2) 3_665
O22W Na2 2.463(19) 1_556
O23W Na5 2.426(18) 1_556
O24W Na1 2.64(3) 1_556
O25W Na7 2.494(18) 1_456
O26W Na8 2.296(14) 1_556
O27W Na8 2.39(2) 1_556
O28W Na2 2.413(16) 1_556
O33W Na9 1.64(2) 4_576
